data_4130038
loop_
_publ_author_name
'Erickson, Jeremiah D.'
'Mednikov, Evgueni G.'
'Ivanov, Sergei A.'
'Dahl, Lawrence F.'

_publ_section_title
;
 Isolation and Structural Characterization of a Mackay 55-Metal-Atom
 Two-Shell Icosahedron of Pseudo-Ih Symmetry, Pd55L12(\m3-CO)20 (L = PR3,
 R = Isopropyl): Comparative Analysis with Interior Two-Shell Icosahedral
 Geometries in Capped Three-Shell Pd145, Pt-Centered Four-Shell Pd-Pt
 M165, and Four-Shell Au133 Nanoclusters.
;
_journal_issue 5
_journal_name_full 'Journal of the American Chemical Society'
_journal_page_first 1502
_journal_page_last 1505
_journal_paper_doi 10.1021/jacs.5b13076
_journal_volume 138
_journal_year 2016
_chemical_formula_sum 'C134 H266 O21 P12 Pd55'
_chemical_formula_weight 8437.11
_chemical_name_common
;
palladium carbonylphosphine cluster
;
_space_group_IT_number 14
_space_group_name_Hall '-P 2yn'
_space_group_name_H-M_alt 'P 1 21/n 1'
_symmetry_cell_setting monoclinic
_symmetry_space_group_name_H-M 'P 1 21/n 1'
_atom_sites_solution_hydrogens geom
_atom_sites_solution_primary direct
_atom_sites_solution_secondary difmap
_audit_creation_method SHELXL-97
_cell_angle_alpha 90.00
_cell_angle_beta 93.430(2)
_cell_angle_gamma 90.00
_cell_formula_units_Z 2
_cell_length_a 19.1528(7)
_cell_length_b 25.4979(9)
_cell_length_c 19.9070(7)
_cell_measurement_reflns_used 9126
_cell_measurement_temperature 100(2)
_cell_measurement_theta_max 71.4769
_cell_measurement_theta_min 2.8193
_cell_volume 9704.3(6)
_computing_structure_refinement 'SHELXL-97 (Sheldrick, 2008)'
_computing_structure_solution 'SHELXS-97 (Sheldrick, 2008)'
_diffrn_ambient_temperature 100(2)
_diffrn_measured_fraction_theta_full 0.981
_diffrn_measured_fraction_theta_max 0.981
_diffrn_measurement_device_type 'Bruker Apex2 diffractometer'
_diffrn_measurement_method 'w and f scans'
_diffrn_radiation_monochromator graphite
_diffrn_radiation_source 'fine-focus sealed tube'
_diffrn_radiation_type CuK\a
_diffrn_radiation_wavelength 1.54178
_diffrn_reflns_av_R_equivalents 0.0575
_diffrn_reflns_av_sigmaI/netI 0.0306
_diffrn_reflns_limit_h_max 20
_diffrn_reflns_limit_h_min -23
_diffrn_reflns_limit_k_max 31
_diffrn_reflns_limit_k_min -31
_diffrn_reflns_limit_l_max 24
_diffrn_reflns_limit_l_min -24
_diffrn_reflns_number 133044
_diffrn_reflns_theta_full 72.12
_diffrn_reflns_theta_max 72.12
_diffrn_reflns_theta_min 2.82
_diffrn_standards_decay_% '< 1'
_exptl_absorpt_coefficient_mu 41.243
_exptl_absorpt_correction_T_max 0.0356
_exptl_absorpt_correction_T_min 0.0245
_exptl_absorpt_correction_type analytical
_exptl_absorpt_process_details
;
SADABS  (Bruker-AXS, 2011) 
;
_exptl_crystal_colour black
_exptl_crystal_density_diffrn 2.887
_exptl_crystal_density_method 'not measured'
_exptl_crystal_description block
_exptl_crystal_F_000 7896
_exptl_crystal_size_max 0.35
_exptl_crystal_size_mid 0.25
_exptl_crystal_size_min 0.24
_refine_diff_density_max 2.184
_refine_diff_density_min -3.789
_refine_diff_density_rms 0.250
_refine_ls_extinction_method none
_refine_ls_goodness_of_fit_ref 1.033
_refine_ls_hydrogen_treatment constr
_refine_ls_matrix_type full
_refine_ls_number_parameters 1022
_refine_ls_number_reflns 18754
_refine_ls_number_restraints 20
_refine_ls_restrained_S_all 1.033
_refine_ls_R_factor_all 0.0408
_refine_ls_R_factor_gt 0.0361
_refine_ls_shift/su_max 0.008
_refine_ls_shift/su_mean 0.001
_refine_ls_structure_factor_coef Fsqd
_refine_ls_weighting_details 'calc w=1/[\s^2^(Fo^2^)+(0.0583P)^2^+101.1886P] where P=(Fo^2^+2Fc^2^)/3'
_refine_ls_weighting_scheme calc
_refine_ls_wR_factor_gt 0.0991
_refine_ls_wR_factor_ref 0.1053
_reflns_number_gt 16960
_reflns_number_total 18754
_reflns_threshold_expression >2sigma(I)
_cod_data_source_file ja5b13076_si_002.cif
_cod_data_source_block dahl446
_cod_original_sg_symbol_H-M P2(1)/n
_cod_database_code 4130038

loop_
_symmetry_equiv_pos_as_xyz
'x, y, z'
'-x+1/2, y+1/2, -z+1/2'
'-x, -y, -z'
'x-1/2, -y-1/2, z-1/2'

loop_
_atom_site_label
_atom_site_type_symbol
_atom_site_fract_x
_atom_site_fract_y
_atom_site_fract_z
_atom_site_U_iso_or_equiv
_atom_site_adp_type
_atom_site_occupancy
_atom_site_symmetry_multiplicity
_atom_site_calc_flag
_atom_site_refinement_flags
_atom_site_disorder_assembly
_atom_site_disorder_group
Pd1 Pd 0.12209(2) 0.469892(18) 0.96082(2) 0.01694(10) Uani 1 1 d . . .
Pd2 Pd -0.00035(3) 0.440322(18) 0.89227(2) 0.01728(10) Uani 1 1 d . . .
Pd3 Pd 0.10227(2) 0.568197(18) 1.01583(2) 0.01694(10) Uani 1 1 d . . .
Pd4 Pd 0.03321(2) 0.400921(18) 1.01967(2) 0.01683(10) Uani 1 1 d . . .
Pd5 Pd 0.09652(2) 0.479879(18) 1.09568(2) 0.01720(10) Uani 1 1 d . . .
Pd6 Pd 0.23351(3) 0.539882(18) 0.97675(2) 0.01809(10) Uani 1 1 d . . .
Pd7 Pd 0.0000 0.5000 1.0000 0.02530(16) Uani 1 2 d S . .
Pd8 Pd 0.22758(3) 0.446954(19) 1.05876(2) 0.01823(10) Uani 1 1 d . . .
Pd9 Pd 0.14787(3) 0.619440(19) 0.90181(2) 0.01893(10) Uani 1 1 d . . .
Pd10 Pd 0.20811(3) 0.549592(19) 1.11689(2) 0.01808(10) Uani 1 1 d . . .
Pd11 Pd 0.04230(3) 0.544183(18) 0.88989(2) 0.01723(10) Uani 1 1 d . . .
Pd12 Pd -0.10920(3) 0.367909(18) 0.87061(2) 0.01852(10) Uani 1 1 d . . .
Pd13 Pd 0.17339(3) 0.516900(19) 0.84706(2) 0.01867(10) Uani 1 1 d . . .
Pd14 Pd 0.24469(3) 0.440300(18) 0.92164(2) 0.01835(10) Uani 1 1 d . . .
Pd15 Pd 0.16124(3) 0.364989(18) 0.97891(2) 0.01843(10) Uani 1 1 d . . .
Pd16 Pd 0.13544(3) 0.375911(18) 1.12002(2) 0.01841(10) Uani 1 1 d . . .
Pd17 Pd 0.06579(3) 0.301182(18) 1.03778(2) 0.01884(10) Uani 1 1 d . . .
Pd18 Pd 0.19293(3) 0.460059(19) 1.19209(2) 0.01911(10) Uani 1 1 d . . .
Pd19 Pd -0.10007(3) 0.459010(19) 0.78806(2) 0.01918(10) Uani 1 1 d . . .
Pd20 Pd 0.12752(3) 0.406759(19) 0.84709(2) 0.01866(10) Uani 1 1 d . . .
Pd21 Pd -0.00130(3) 0.380070(19) 0.78465(2) 0.01949(10) Uani 1 1 d . . .
Pd22 Pd 0.20592(3) 0.635786(18) 1.03084(2) 0.01832(10) Uani 1 1 d . . .
Pd23 Pd -0.00616(3) 0.351547(19) 1.13724(2) 0.01904(10) Uani 1 1 d . . .
Pd24 Pd 0.04717(3) 0.483034(19) 0.77437(2) 0.01946(10) Uani 1 1 d . . .
Pd25 Pd 0.08595(3) 0.587983(19) 0.77903(2) 0.02006(11) Uani 1 1 d . . .
Pd26 Pd 0.03159(3) 0.334325(19) 0.90745(2) 0.01920(10) Uani 1 1 d . . .
Pd27 Pd 0.07177(3) 0.673903(18) 0.99570(3) 0.01927(10) Uani 1 1 d . . .
Pd28 Pd 0.05595(3) 0.434563(19) 1.21547(2) 0.01969(10) Uani 1 1 d . . .
P1 P 0.29520(10) 0.69283(7) 1.04018(9) 0.0226(4) Uani 1 1 d . . .
P2 P 0.09025(11) 0.21545(7) 1.04874(10) 0.0281(4) Uani 1 1 d . . .
P3 P 0.12513(11) 0.62242(8) 0.68444(10) 0.0282(4) Uani 1 1 d . . .
P4 P 0.35157(9) 0.42075(7) 0.88950(10) 0.0237(4) Uani 1 1 d . . .
P5 P 0.27067(11) 0.44708(8) 1.27881(10) 0.0277(4) Uani 1 1 d . . .
P6 P 0.00113(11) 0.32466(8) 0.69742(10) 0.0298(4) Uani 1 1 d . . .
O1 O -0.0821(3) 0.2571(2) 0.8894(3) 0.0351(13) Uani 1 1 d . . .
O2 O -0.2147(3) 0.3866(2) 0.7607(3) 0.0276(11) Uani 1 1 d . . .
O3 O -0.0530(3) 0.5013(2) 0.6624(3) 0.0313(12) Uani 1 1 d . . .
O4 O 0.1862(3) 0.4545(2) 0.7287(3) 0.0294(12) Uani 1 1 d . . .
O5 O 0.1634(3) 0.2955(2) 0.8624(3) 0.0290(11) Uani 1 1 d . . .
O6 O 0.2710(3) 0.3382(2) 1.0816(3) 0.0253(11) Uani 1 1 d . . .
O7 O 0.1014(3) 0.3282(2) 1.2464(3) 0.0296(12) Uani 1 1 d . . .
O8 O 0.3463(3) 0.5170(2) 1.0774(3) 0.0262(11) Uani 1 1 d . . .
O9 O 0.2863(3) 0.5954(2) 0.8623(3) 0.0275(11) Uani 1 1 d . . .
O10 O 0.1085(3) 0.7310(2) 0.8766(3) 0.0307(12) Uani 1 1 d . . .
C1 C -0.0670(4) 0.2993(3) 0.9082(4) 0.0253(15) Uani 1 1 d . . .
C2 C -0.1785(4) 0.4053(3) 0.8032(4) 0.0235(14) Uani 1 1 d . . .
C3 C -0.0445(4) 0.5017(3) 0.7211(4) 0.0245(15) Uani 1 1 d . . .
C4 C 0.1520(4) 0.4618(3) 0.7750(4) 0.0227(14) Uani 1 1 d . . .
C5 C 0.1353(4) 0.3307(3) 0.8859(4) 0.0259(15) Uani 1 1 d . . .
C6 C 0.2234(4) 0.3659(3) 1.0675(4) 0.0233(14) Uani 1 1 d . . .
C7 C 0.0823(4) 0.3566(3) 1.2039(4) 0.0246(15) Uani 1 1 d . . .
C8 C 0.2864(4) 0.5147(3) 1.0647(4) 0.0210(14) Uani 1 1 d . . .
C9 C 0.2368(4) 0.5777(3) 0.8849(4) 0.0233(14) Uani 1 1 d . . .
C10 C 0.0922(4) 0.6900(3) 0.8982(4) 0.0244(15) Uani 1 1 d . . .
C11 C 0.3727(4) 0.6763(3) 0.9914(4) 0.0309(17) Uani 1 1 d . . .
H11 H 0.3590 0.6836 0.9430 0.037 Uiso 1 1 calc R . .
C12 C 0.4374(5) 0.7104(3) 1.0098(5) 0.040(2) Uani 1 1 d . . .
H12A H 0.4245 0.7476 1.0066 0.060 Uiso 1 1 calc R . .
H12B H 0.4739 0.7029 0.9787 0.060 Uiso 1 1 calc R . .
H12C H 0.4551 0.7024 1.0559 0.060 Uiso 1 1 calc R . .
C13 C 0.3932(4) 0.6189(3) 0.9959(5) 0.0346(18) Uani 1 1 d . . .
H13A H 0.3522 0.5971 0.9840 0.052 Uiso 1 1 calc R . .
H13B H 0.4109 0.6107 1.0419 0.052 Uiso 1 1 calc R . .
H13C H 0.4297 0.6118 0.9647 0.052 Uiso 1 1 calc R . .
C14 C 0.2663(5) 0.7577(3) 1.0074(5) 0.0348(18) Uani 1 1 d . . .
H14 H 0.2175 0.7626 1.0215 0.042 Uiso 1 1 calc R . .
C15 C 0.3058(6) 0.8058(4) 1.0304(6) 0.053(3) Uani 1 1 d . . .
H15A H 0.3094 0.8069 1.0797 0.079 Uiso 1 1 calc R . .
H15B H 0.2810 0.8371 1.0131 0.079 Uiso 1 1 calc R . .
H15C H 0.3528 0.8049 1.0135 0.079 Uiso 1 1 calc R . .
C16 C 0.2609(6) 0.7564(4) 0.9298(5) 0.049(2) Uani 1 1 d . . .
H16A H 0.2349 0.7251 0.9144 0.073 Uiso 1 1 calc R . .
H16B H 0.3080 0.7555 0.9130 0.073 Uiso 1 1 calc R . .
H16C H 0.2363 0.7878 0.9126 0.073 Uiso 1 1 calc R . .
C17 C 0.3294(5) 0.7049(3) 1.1272(4) 0.0339(18) Uani 1 1 d . . .
H17 H 0.3671 0.7319 1.1263 0.041 Uiso 1 1 calc R . .
C18 C 0.3609(5) 0.6551(4) 1.1596(4) 0.0382(19) Uani 1 1 d . . .
H18A H 0.3982 0.6420 1.1326 0.057 Uiso 1 1 calc R . .
H18B H 0.3244 0.6283 1.1619 0.057 Uiso 1 1 calc R . .
H18C H 0.3801 0.6632 1.2052 0.057 Uiso 1 1 calc R . .
C19 C 0.2713(6) 0.7263(4) 1.1688(5) 0.043(2) Uani 1 1 d . . .
H19A H 0.2519 0.7583 1.1475 0.065 Uiso 1 1 calc R . .
H19B H 0.2904 0.7345 1.2143 0.065 Uiso 1 1 calc R . .
H19C H 0.2343 0.7000 1.1712 0.065 Uiso 1 1 calc R . .
C20 C 0.0583(6) 0.1730(4) 0.9775(6) 0.049(2) Uani 1 1 d . . .
H20 H 0.0829 0.1385 0.9826 0.058 Uiso 1 1 calc R . .
C21 C 0.0721(10) 0.1941(7) 0.9107(10) 0.101(6) Uani 1 1 d . . .
H21A H 0.1222 0.2009 0.9085 0.152 Uiso 1 1 calc R . .
H21B H 0.0459 0.2268 0.9030 0.152 Uiso 1 1 calc R . .
H21C H 0.0572 0.1684 0.8760 0.152 Uiso 1 1 calc R . .
C22 C -0.0215(7) 0.1625(6) 0.9796(7) 0.070(4) Uani 1 1 d . . .
H22A H -0.0316 0.1489 1.0241 0.104 Uiso 1 1 calc R . .
H22B H -0.0359 0.1366 0.9451 0.104 Uiso 1 1 calc R . .
H22C H -0.0473 0.1952 0.9711 0.104 Uiso 1 1 calc R . .
C23 C 0.0463(5) 0.1838(4) 1.1205(5) 0.044(2) Uani 1 1 d . . .
H23 H -0.0044 0.1814 1.1055 0.053 Uiso 1 1 calc R . .
C24 C 0.0494(6) 0.2185(4) 1.1835(5) 0.051(2) Uani 1 1 d . . .
H24A H 0.0340 0.2541 1.1712 0.076 Uiso 1 1 calc R . .
H24B H 0.0975 0.2197 1.2031 0.076 Uiso 1 1 calc R . .
H24C H 0.0186 0.2040 1.2164 0.076 Uiso 1 1 calc R . .
C25 C 0.0696(7) 0.1276(4) 1.1365(6) 0.058(3) Uani 1 1 d . . .
H25A H 0.0669 0.1068 1.0951 0.087 Uiso 1 1 calc R . .
H25B H 0.0389 0.1123 1.1690 0.087 Uiso 1 1 calc R . .
H25C H 0.1179 0.1279 1.1558 0.087 Uiso 1 1 calc R . .
C26 C 0.1839(5) 0.1999(4) 1.0597(5) 0.043(2) Uani 1 1 d . . .
H26 H 0.1888 0.1608 1.0588 0.052 Uiso 1 1 calc R . .
C27 C 0.2228(6) 0.2223(4) 1.0006(6) 0.049(2) Uani 1 1 d . . .
H27A H 0.2014 0.2089 0.9581 0.074 Uiso 1 1 calc R . .
H27B H 0.2720 0.2116 1.0051 0.074 Uiso 1 1 calc R . .
H27C H 0.2198 0.2607 1.0010 0.074 Uiso 1 1 calc R . .
C28 C 0.2156(6) 0.2193(4) 1.1273(6) 0.052(2) Uani 1 1 d . . .
H28A H 0.1898 0.2043 1.1637 0.078 Uiso 1 1 calc R . .
H28B H 0.2128 0.2576 1.1289 0.078 Uiso 1 1 calc R . .
H28C H 0.2647 0.2084 1.1327 0.078 Uiso 1 1 calc R . .
C29 C 0.1507(5) 0.5734(4) 0.6209(4) 0.040(2) Uani 1 1 d . . .
H29 H 0.1946 0.5568 0.6403 0.048 Uiso 1 1 calc R . .
C30 C 0.0993(6) 0.5291(4) 0.6081(5) 0.047(2) Uani 1 1 d . . .
H30A H 0.0879 0.5135 0.6510 0.070 Uiso 1 1 calc R . .
H30B H 0.1201 0.5024 0.5801 0.070 Uiso 1 1 calc R . .
H30C H 0.0565 0.5427 0.5848 0.070 Uiso 1 1 calc R . .
C31 C 0.1696(7) 0.5980(4) 0.5538(5) 0.054(3) Uani 1 1 d . . .
H31A H 0.2033 0.6265 0.5626 0.082 Uiso 1 1 calc R . .
H31B H 0.1273 0.6120 0.5302 0.082 Uiso 1 1 calc R . .
H31C H 0.1904 0.5712 0.5259 0.082 Uiso 1 1 calc R . .
C32 C 0.0634(5) 0.6670(4) 0.6385(4) 0.039(2) Uani 1 1 d . . .
H32 H 0.0864 0.6796 0.5977 0.047 Uiso 1 1 calc R . .
C33 C 0.0474(6) 0.7157(4) 0.6816(5) 0.049(2) Uani 1 1 d . . .
H33A H 0.0913 0.7331 0.6964 0.073 Uiso 1 1 calc R . .
H33B H 0.0228 0.7046 0.7210 0.073 Uiso 1 1 calc R . .
H33C H 0.0179 0.7401 0.6546 0.073 Uiso 1 1 calc R . .
C34 C -0.0050(6) 0.6395(5) 0.6143(6) 0.052(3) Uani 1 1 d . . .
H34A H 0.0057 0.6090 0.5869 0.078 Uiso 1 1 calc R . .
H34B H -0.0344 0.6640 0.5873 0.078 Uiso 1 1 calc R . .
H34C H -0.0299 0.6281 0.6533 0.078 Uiso 1 1 calc R . .
C35 C 0.2078(5) 0.6631(4) 0.6951(5) 0.043(2) Uani 1 1 d . . .
H35 H 0.2082 0.6872 0.6554 0.052 Uiso 1 1 calc R . .
C36 C 0.2731(6) 0.6307(5) 0.6953(6) 0.060(3) Uani 1 1 d . . .
H36A H 0.2720 0.6089 0.6547 0.090 Uiso 1 1 calc R . .
H36B H 0.2761 0.6082 0.7353 0.090 Uiso 1 1 calc R . .
H36C H 0.3140 0.6539 0.6960 0.090 Uiso 1 1 calc R . .
C37 C 0.2090(6) 0.6971(4) 0.7571(5) 0.049(2) Uani 1 1 d . . .
H37A H 0.1662 0.7183 0.7565 0.073 Uiso 1 1 calc R . .
H37B H 0.2498 0.7203 0.7579 0.073 Uiso 1 1 calc R . .
H37C H 0.2117 0.6749 0.7973 0.073 Uiso 1 1 calc R . .
C38 C 0.4049(4) 0.4816(3) 0.8842(5) 0.0326(17) Uani 1 1 d . . .
H38 H 0.3883 0.5055 0.9197 0.039 Uiso 1 1 calc R . .
C39 C 0.3887(5) 0.5100(4) 0.8174(5) 0.039(2) Uani 1 1 d . . .
H39A H 0.3379 0.5127 0.8089 0.059 Uiso 1 1 calc R . .
H39B H 0.4085 0.4902 0.7809 0.059 Uiso 1 1 calc R . .
H39C H 0.4092 0.5452 0.8197 0.059 Uiso 1 1 calc R . .
C40 C 0.4846(4) 0.4770(4) 0.8986(5) 0.039(2) Uani 1 1 d . . .
H40A H 0.4944 0.4588 0.9415 0.059 Uiso 1 1 calc R . .
H40B H 0.5053 0.5122 0.9010 0.059 Uiso 1 1 calc R . .
H40C H 0.5049 0.4571 0.8623 0.059 Uiso 1 1 calc R . .
C41 C 0.3546(4) 0.3901(3) 0.8048(4) 0.0317(17) Uani 1 1 d . . .
H41 H 0.3416 0.4184 0.7716 0.038 Uiso 1 1 calc R . .
C42 C 0.2996(5) 0.3468(4) 0.7929(5) 0.040(2) Uani 1 1 d . . .
H42A H 0.2537 0.3601 0.8038 0.059 Uiso 1 1 calc R . .
H42B H 0.3121 0.3166 0.8217 0.059 Uiso 1 1 calc R . .
H42C H 0.2980 0.3359 0.7456 0.059 Uiso 1 1 calc R . .
C43 C 0.4270(5) 0.3710(4) 0.7877(5) 0.045(2) Uani 1 1 d . . .
H43A H 0.4610 0.3995 0.7952 0.067 Uiso 1 1 calc R . .
H43B H 0.4257 0.3602 0.7404 0.067 Uiso 1 1 calc R . .
H43C H 0.4408 0.3411 0.8164 0.067 Uiso 1 1 calc R . .
C44 C 0.4029(4) 0.3772(3) 0.9490(4) 0.0297(16) Uani 1 1 d . . .
H44 H 0.4513 0.3744 0.9333 0.036 Uiso 1 1 calc R . .
C45 C 0.4076(5) 0.4023(4) 1.0189(4) 0.0360(18) Uani 1 1 d . . .
H45A H 0.4277 0.4376 1.0161 0.054 Uiso 1 1 calc R . .
H45B H 0.4375 0.3808 1.0496 0.054 Uiso 1 1 calc R . .
H45C H 0.3607 0.4047 1.0359 0.054 Uiso 1 1 calc R . .
C46 C 0.3720(5) 0.3220(3) 0.9506(5) 0.0373(19) Uani 1 1 d . . .
H46A H 0.3699 0.3070 0.9052 0.056 Uiso 1 1 calc R . .
H46B H 0.3247 0.3236 0.9669 0.056 Uiso 1 1 calc R . .
H46C H 0.4016 0.2999 0.9809 0.056 Uiso 1 1 calc R . .
C47 C 0.3587(5) 0.4725(4) 1.2680(5) 0.044(2) Uani 1 1 d . . .
H47 H 0.3863 0.4698 1.3121 0.052 Uiso 1 1 calc R . .
C48 C 0.3968(6) 0.4415(4) 1.2159(5) 0.049(2) Uani 1 1 d . . .
H48A H 0.3987 0.4044 1.2289 0.074 Uiso 1 1 calc R . .
H48B H 0.4445 0.4550 1.2136 0.074 Uiso 1 1 calc R . .
H48C H 0.3718 0.4450 1.1718 0.074 Uiso 1 1 calc R . .
C49 C 0.3565(6) 0.5302(4) 1.2471(6) 0.048(2) Uani 1 1 d . . .
H49A H 0.3323 0.5505 1.2804 0.073 Uiso 1 1 calc R . .
H49B H 0.3314 0.5335 1.2029 0.073 Uiso 1 1 calc R . .
H49C H 0.4043 0.5434 1.2446 0.073 Uiso 1 1 calc R . .
C50 C 0.2413(6) 0.4822(4) 1.3571(5) 0.048(2) Uani 1 1 d . . .
H50 H 0.2143 0.5135 1.3398 0.058 Uiso 1 1 calc R . .
C51 C 0.2976(8) 0.5038(5) 1.4065(6) 0.066(3) Uani 1 1 d . . .
H51A H 0.3304 0.5252 1.3822 0.098 Uiso 1 1 calc R . .
H51B H 0.3229 0.4747 1.4290 0.098 Uiso 1 1 calc R . .
H51C H 0.2760 0.5255 1.4402 0.098 Uiso 1 1 calc R . .
C52 C 0.1888(6) 0.4489(5) 1.3933(5) 0.053(3) Uani 1 1 d . . .
H52A H 0.1529 0.4355 1.3605 0.080 Uiso 1 1 calc R . .
H52B H 0.1667 0.4704 1.4268 0.080 Uiso 1 1 calc R . .
H52C H 0.2132 0.4193 1.4157 0.080 Uiso 1 1 calc R . .
C53 C 0.2808(5) 0.3770(3) 1.3047(5) 0.039(2) Uani 1 1 d . . .
H53 H 0.2367 0.3674 1.3262 0.047 Uiso 1 1 calc R . .
C54 C 0.3398(6) 0.3668(4) 1.3572(5) 0.048(2) Uani 1 1 d . . .
H54A H 0.3352 0.3904 1.3955 0.072 Uiso 1 1 calc R . .
H54B H 0.3847 0.3730 1.3375 0.072 Uiso 1 1 calc R . .
H54C H 0.3375 0.3303 1.3725 0.072 Uiso 1 1 calc R . .
C55 C 0.2845(5) 0.3414(4) 1.2434(5) 0.044(2) Uani 1 1 d . . .
H55A H 0.2452 0.3492 1.2111 0.065 Uiso 1 1 calc R . .
H55B H 0.2819 0.3047 1.2575 0.065 Uiso 1 1 calc R . .
H55C H 0.3286 0.3474 1.2222 0.065 Uiso 1 1 calc R . .
C56 C 0.0121(7) 0.2537(4) 0.7267(6) 0.053(3) Uani 1 1 d . . .
H56 H 0.0403 0.2553 0.7706 0.064 Uiso 1 1 calc R . .
C57 C -0.0590(8) 0.2320(5) 0.7431(7) 0.073(4) Uani 1 1 d . . .
H57A H -0.0825 0.2571 0.7714 0.109 Uiso 1 1 calc R . .
H57B H -0.0526 0.1987 0.7673 0.109 Uiso 1 1 calc R . .
H57C H -0.0875 0.2262 0.7013 0.109 Uiso 1 1 calc R . .
C58 C 0.0490(8) 0.2158(5) 0.6843(6) 0.068(3) Uani 1 1 d . . .
H58A H 0.0948 0.2301 0.6744 0.101 Uiso 1 1 calc R . .
H58B H 0.0211 0.2098 0.6421 0.101 Uiso 1 1 calc R . .
H58C H 0.0554 0.1825 0.7085 0.101 Uiso 1 1 calc R . .
C59 C 0.0773(5) 0.3336(4) 0.6448(4) 0.039(2) Uani 1 1 d . . .
H59 H 0.0772 0.3046 0.6110 0.047 Uiso 1 1 calc R . .
C60 C 0.1439(5) 0.3297(4) 0.6903(5) 0.043(2) Uani 1 1 d . . .
H60A H 0.1454 0.2956 0.7131 0.064 Uiso 1 1 calc R . .
H60B H 0.1444 0.3578 0.7239 0.064 Uiso 1 1 calc R . .
H60C H 0.1847 0.3332 0.6632 0.064 Uiso 1 1 calc R . .
C61 C 0.0718(6) 0.3866(4) 0.6070(5) 0.049(2) Uani 1 1 d . . .
H61A H 0.0284 0.3875 0.5784 0.074 Uiso 1 1 calc R . .
H61B H 0.1119 0.3905 0.5791 0.074 Uiso 1 1 calc R . .
H61C H 0.0717 0.4153 0.6397 0.074 Uiso 1 1 calc R . .
C62 C -0.0784(5) 0.3237(4) 0.6410(5) 0.047(2) Uani 1 1 d . . .
H62 H -0.1151 0.3049 0.6655 0.057 Uiso 1 1 calc R . .
C63 C -0.1069(6) 0.3800(5) 0.6256(5) 0.052(3) Uani 1 1 d . . .
H63A H -0.1120 0.3988 0.6680 0.079 Uiso 1 1 calc R . .
H63B H -0.1525 0.3776 0.6008 0.079 Uiso 1 1 calc R . .
H63C H -0.0741 0.3989 0.5985 0.079 Uiso 1 1 calc R . .
C64 C -0.0712(6) 0.2943(6) 0.5745(6) 0.061(3) Uani 1 1 d . . .
H64A H -0.0536 0.2588 0.5839 0.092 Uiso 1 1 calc R . .
H64B H -0.0384 0.3130 0.5472 0.092 Uiso 1 1 calc R . .
H64C H -0.1170 0.2922 0.5498 0.092 Uiso 1 1 calc R . .
O70 O 0.9035(12) 0.0473(8) 0.0659(12) 0.066(6) Uiso 0.35 1 d PD A -1
C70 C 0.9302(13) -0.0051(9) 0.0643(14) 0.051(5) Uiso 0.35 1 d PD A -1
H70 H 0.8938 -0.0283 0.0418 0.061 Uiso 0.35 1 calc PR A -1
C71 C 0.950(3) -0.026(2) 0.1342(15) 0.097(15) Uiso 0.35 1 d PD A -1
H71A H 0.9079 -0.0271 0.1605 0.146 Uiso 0.35 1 calc PR A -1
H71B H 0.9852 -0.0039 0.1567 0.146 Uiso 0.35 1 calc PR A -1
H71C H 0.9681 -0.0621 0.1305 0.146 Uiso 0.35 1 calc PR A -1
C72 C 0.994(2) -0.004(3) 0.022(2) 0.106(19) Uiso 0.35 1 d PD A -1
H72A H 0.9800 0.0103 -0.0226 0.159 Uiso 0.35 1 calc PR A -1
H72B H 1.0118 -0.0395 0.0176 0.159 Uiso 0.35 1 calc PR A -1
H72C H 1.0297 0.0185 0.0440 0.159 Uiso 0.35 1 calc PR A -1
C73 C 0.8504(12) 0.0548(8) 0.1105(13) 0.051(5) Uiso 0.35 1 d PD A -1
H73 H 0.8673 0.0460 0.1576 0.061 Uiso 0.35 1 calc PR A -1
C74 C 0.8412(17) 0.1133(8) 0.1020(16) 0.054(7) Uiso 0.35 1 d PD A -1
H74A H 0.8851 0.1311 0.1157 0.080 Uiso 0.35 1 calc PR A -1
H74B H 0.8041 0.1255 0.1300 0.080 Uiso 0.35 1 calc PR A -1
H74C H 0.8284 0.1213 0.0547 0.080 Uiso 0.35 1 calc PR A -1
C75 C 0.784(2) 0.0258(13) 0.091(3) 0.094(14) Uiso 0.35 1 d PD A -1
H75A H 0.7912 -0.0120 0.0972 0.141 Uiso 0.35 1 calc PR A -1
H75B H 0.7701 0.0328 0.0433 0.141 Uiso 0.35 1 calc PR A -1
H75C H 0.7465 0.0376 0.1188 0.141 Uiso 0.35 1 calc PR A -1
O80 O 0.8922(18) 0.0312(14) 0.1200(19) 0.037(9) Uiso 0.15 1 d PD B -2
C80 C 0.942(2) -0.006(3) 0.099(3) 0.072(10) Uiso 0.15 1 d PD B -2
H80 H 0.9149 -0.0395 0.1000 0.086 Uiso 0.15 1 calc PR B -2
C81 C 1.004(2) -0.017(4) 0.149(3) 0.072(10) Uiso 0.15 1 d PD B -2
H81A H 0.9880 -0.0167 0.1946 0.108 Uiso 0.15 1 calc PR B -2
H81B H 1.0391 0.0104 0.1442 0.108 Uiso 0.15 1 calc PR B -2
H81C H 1.0234 -0.0512 0.1386 0.108 Uiso 0.15 1 calc PR B -2
C82 C 0.964(4) -0.004(4) 0.028(3) 0.072(10) Uiso 0.15 1 d PD B -2
H82A H 0.9229 0.0021 -0.0030 0.108 Uiso 0.15 1 calc PR B -2
H82B H 0.9866 -0.0367 0.0166 0.108 Uiso 0.15 1 calc PR B -2
H82C H 0.9971 0.0254 0.0234 0.108 Uiso 0.15 1 calc PR B -2
C83 C 0.8217(17) 0.014(2) 0.112(2) 0.072(10) Uiso 0.15 1 d PD B -2
H83 H 0.8155 -0.0133 0.0760 0.086 Uiso 0.15 1 calc PR B -2
C84 C 0.796(3) -0.005(3) 0.178(4) 0.072(10) Uiso 0.15 1 d PD B -2
H84A H 0.8204 -0.0376 0.1913 0.108 Uiso 0.15 1 calc PR B -2
H84B H 0.7455 -0.0118 0.1726 0.108 Uiso 0.15 1 calc PR B -2
H84C H 0.8052 0.0217 0.2126 0.108 Uiso 0.15 1 calc PR B -2
C85 C 0.787(5) 0.065(3) 0.090(4) 0.072(10) Uiso 0.15 1 d PD B -2
H85A H 0.8065 0.0773 0.0484 0.108 Uiso 0.15 1 calc PR B -2
H85B H 0.7966 0.0917 0.1255 0.108 Uiso 0.15 1 calc PR B -2
H85C H 0.7368 0.0601 0.0830 0.108 Uiso 0.15 1 calc PR B -2

loop_
_atom_site_aniso_label
_atom_site_aniso_U_11
_atom_site_aniso_U_22
_atom_site_aniso_U_33
_atom_site_aniso_U_23
_atom_site_aniso_U_13
_atom_site_aniso_U_12
Pd1 0.0152(2) 0.0157(2) 0.0201(2) 0.00057(17) 0.00260(17) 0.00094(17)
Pd2 0.0168(2) 0.0157(2) 0.0194(2) -0.00074(17) 0.00208(17) 0.00063(17)
Pd3 0.0153(2) 0.0149(2) 0.0207(2) 0.00068(17) 0.00157(17) -0.00032(16)
Pd4 0.0162(2) 0.0135(2) 0.0208(2) 0.00121(17) 0.00183(17) 0.00089(16)
Pd5 0.0160(2) 0.0160(2) 0.0195(2) 0.00114(17) 0.00100(17) 0.00090(17)
Pd6 0.0155(2) 0.0162(2) 0.0227(2) 0.00038(17) 0.00259(18) -0.00021(17)
Pd7 0.0245(4) 0.0235(4) 0.0281(4) 0.0008(3) 0.0027(3) 0.0004(3)
Pd8 0.0155(2) 0.0170(2) 0.0223(2) 0.00136(18) 0.00148(17) 0.00112(17)
Pd9 0.0178(2) 0.0167(2) 0.0225(2) 0.00287(17) 0.00278(18) -0.00126(17)
Pd10 0.0163(2) 0.0166(2) 0.0212(2) 0.00059(17) 0.00011(17) -0.00015(17)
Pd11 0.0169(2) 0.0161(2) 0.0189(2) 0.00184(17) 0.00266(17) 0.00017(17)
Pd12 0.0179(2) 0.0162(2) 0.0215(2) -0.00100(17) 0.00132(18) -0.00042(17)
Pd13 0.0174(2) 0.0184(2) 0.0206(2) 0.00170(18) 0.00389(18) 0.00080(17)
Pd14 0.0146(2) 0.0174(2) 0.0233(2) 0.00011(18) 0.00363(18) 0.00169(17)
Pd15 0.0169(2) 0.0153(2) 0.0233(2) 0.00067(17) 0.00310(18) 0.00150(17)
Pd16 0.0173(2) 0.0161(2) 0.0219(2) 0.00248(18) 0.00078(18) 0.00123(17)
Pd17 0.0181(2) 0.0134(2) 0.0250(2) 0.00216(18) 0.00154(18) 0.00136(17)
Pd18 0.0178(2) 0.0182(2) 0.0211(2) 0.00214(18) -0.00092(18) 0.00104(17)
Pd19 0.0187(2) 0.0192(2) 0.0196(2) -0.00004(18) 0.00074(18) 0.00122(18)
Pd20 0.0172(2) 0.0180(2) 0.0210(2) -0.00159(18) 0.00309(17) 0.00104(17)
Pd21 0.0192(2) 0.0195(2) 0.0199(2) -0.00300(18) 0.00193(18) 0.00057(18)
Pd22 0.0152(2) 0.0161(2) 0.0237(2) 0.00092(17) 0.00173(18) -0.00164(17)
Pd23 0.0182(2) 0.0164(2) 0.0227(2) 0.00376(18) 0.00268(18) 0.00036(17)
Pd24 0.0199(3) 0.0198(2) 0.0190(2) 0.00072(18) 0.00304(18) 0.00046(18)
Pd25 0.0202(3) 0.0199(2) 0.0204(2) 0.00405(18) 0.00369(18) 0.00017(18)
Pd26 0.0199(2) 0.0156(2) 0.0221(2) -0.00080(17) 0.00177(18) 0.00127(18)
Pd27 0.0166(2) 0.0153(2) 0.0259(2) 0.00172(18) 0.00098(18) -0.00010(17)
Pd28 0.0189(2) 0.0203(2) 0.0199(2) 0.00345(18) 0.00116(18) 0.00038(18)
P1 0.0199(9) 0.0194(8) 0.0287(9) 0.0007(7) 0.0019(7) -0.0038(6)
P2 0.0291(10) 0.0174(8) 0.0375(10) 0.0027(7) -0.0006(8) 0.0032(7)
P3 0.0320(11) 0.0301(10) 0.0231(9) 0.0072(7) 0.0065(7) -0.0014(8)
P4 0.0170(9) 0.0231(9) 0.0316(9) -0.0023(7) 0.0054(7) 0.0016(7)
P5 0.0291(10) 0.0240(9) 0.0291(9) 0.0038(7) -0.0046(7) 0.0025(7)
P6 0.0267(10) 0.0354(11) 0.0276(9) -0.0121(8) 0.0047(7) -0.0039(8)
O1 0.036(3) 0.022(3) 0.046(3) 0.000(2) -0.010(3) -0.003(2)
O2 0.030(3) 0.027(3) 0.026(3) -0.003(2) 0.001(2) -0.001(2)
O3 0.034(3) 0.037(3) 0.023(3) 0.003(2) 0.000(2) 0.003(2)
O4 0.029(3) 0.029(3) 0.030(3) 0.001(2) 0.006(2) 0.003(2)
O5 0.030(3) 0.021(3) 0.036(3) -0.002(2) 0.010(2) 0.003(2)
O6 0.026(3) 0.023(2) 0.028(3) 0.003(2) 0.002(2) 0.003(2)
O7 0.029(3) 0.030(3) 0.030(3) 0.010(2) 0.003(2) 0.004(2)
O8 0.021(3) 0.024(3) 0.033(3) 0.004(2) 0.004(2) 0.001(2)
O9 0.025(3) 0.026(3) 0.033(3) 0.004(2) 0.006(2) 0.000(2)
O10 0.033(3) 0.021(3) 0.039(3) 0.009(2) 0.002(2) -0.005(2)
C1 0.028(4) 0.018(3) 0.030(4) 0.000(3) -0.002(3) 0.000(3)
C2 0.020(4) 0.019(3) 0.031(4) 0.001(3) -0.001(3) -0.001(3)
C3 0.023(4) 0.024(4) 0.026(4) 0.001(3) 0.004(3) 0.000(3)
C4 0.021(4) 0.026(4) 0.022(3) -0.002(3) 0.007(3) -0.002(3)
C5 0.027(4) 0.026(4) 0.024(3) 0.003(3) -0.002(3) -0.003(3)
C6 0.023(4) 0.019(3) 0.028(4) 0.003(3) 0.003(3) -0.003(3)
C7 0.019(4) 0.029(4) 0.026(4) 0.000(3) 0.002(3) -0.001(3)
C8 0.021(4) 0.016(3) 0.026(3) 0.001(3) 0.003(3) 0.002(3)
C9 0.019(4) 0.024(4) 0.027(4) 0.003(3) 0.002(3) 0.004(3)
C10 0.021(4) 0.023(4) 0.028(4) 0.004(3) -0.001(3) 0.004(3)
C11 0.027(4) 0.031(4) 0.035(4) -0.003(3) 0.007(3) -0.004(3)
C12 0.030(5) 0.030(4) 0.060(6) 0.010(4) 0.007(4) -0.008(3)
C13 0.019(4) 0.038(5) 0.048(5) -0.002(4) 0.007(3) -0.001(3)
C14 0.034(5) 0.025(4) 0.045(5) 0.010(3) 0.003(4) 0.005(3)
C15 0.056(7) 0.036(5) 0.066(7) 0.003(5) 0.005(5) -0.006(5)
C16 0.044(6) 0.048(6) 0.054(6) 0.021(5) 0.003(4) 0.005(4)
C17 0.031(4) 0.035(4) 0.035(4) -0.006(3) -0.004(3) -0.005(3)
C18 0.039(5) 0.045(5) 0.030(4) 0.003(4) -0.005(3) -0.005(4)
C19 0.057(6) 0.037(5) 0.035(5) -0.005(4) 0.000(4) -0.002(4)
C20 0.061(7) 0.028(4) 0.056(6) -0.009(4) -0.007(5) 0.000(4)
C21 0.109(14) 0.069(10) 0.123(15) -0.014(10) -0.013(11) 0.030(9)
C22 0.063(8) 0.072(8) 0.071(8) 0.006(6) -0.021(6) -0.026(6)
C23 0.037(5) 0.034(5) 0.061(6) 0.018(4) 0.001(4) 0.001(4)
C24 0.057(7) 0.053(6) 0.044(5) 0.017(5) 0.012(5) 0.006(5)
C25 0.077(8) 0.038(5) 0.059(7) 0.015(5) 0.007(6) 0.001(5)
C26 0.034(5) 0.034(5) 0.060(6) 0.006(4) -0.004(4) 0.013(4)
C27 0.047(6) 0.038(5) 0.062(6) -0.009(5) 0.007(5) 0.003(4)
C28 0.041(6) 0.049(6) 0.064(7) 0.005(5) -0.004(5) 0.002(4)
C29 0.050(6) 0.044(5) 0.027(4) 0.007(4) 0.010(4) 0.002(4)
C30 0.061(7) 0.049(6) 0.031(5) -0.003(4) 0.009(4) -0.004(5)
C31 0.075(8) 0.049(6) 0.042(5) 0.000(4) 0.018(5) -0.003(5)
C32 0.052(6) 0.036(5) 0.030(4) 0.012(3) 0.005(4) 0.007(4)
C33 0.061(7) 0.029(4) 0.056(6) 0.011(4) 0.001(5) 0.003(4)
C34 0.040(6) 0.064(7) 0.050(6) 0.008(5) -0.010(4) 0.006(5)
C35 0.045(5) 0.049(5) 0.038(5) 0.013(4) 0.012(4) -0.008(4)
C36 0.046(6) 0.085(9) 0.050(6) -0.007(6) 0.013(5) -0.013(6)
C37 0.054(6) 0.039(5) 0.054(6) 0.001(4) 0.002(5) -0.019(4)
C38 0.022(4) 0.031(4) 0.046(5) 0.000(3) 0.007(3) 0.003(3)
C39 0.038(5) 0.033(4) 0.049(5) 0.003(4) 0.013(4) -0.002(4)
C40 0.022(4) 0.045(5) 0.051(5) -0.003(4) 0.007(4) -0.007(4)
C41 0.033(4) 0.027(4) 0.036(4) -0.007(3) 0.010(3) 0.003(3)
C42 0.032(5) 0.039(5) 0.048(5) -0.012(4) 0.003(4) -0.002(4)
C43 0.038(5) 0.049(5) 0.049(5) -0.015(4) 0.014(4) 0.001(4)
C44 0.019(4) 0.028(4) 0.042(4) -0.004(3) -0.001(3) 0.006(3)
C45 0.030(4) 0.040(5) 0.037(4) 0.006(4) -0.003(3) 0.002(3)
C46 0.030(4) 0.032(4) 0.051(5) 0.008(4) 0.010(4) 0.011(3)
C47 0.030(5) 0.051(6) 0.049(5) 0.009(4) -0.005(4) -0.007(4)
C48 0.041(6) 0.059(6) 0.049(6) 0.009(5) 0.009(4) 0.003(5)
C49 0.046(6) 0.045(5) 0.054(6) -0.006(4) -0.002(4) -0.012(4)
C50 0.053(6) 0.046(5) 0.044(5) -0.002(4) -0.008(4) -0.003(4)
C51 0.079(9) 0.065(8) 0.052(7) 0.000(6) -0.001(6) -0.008(6)
C52 0.050(6) 0.065(7) 0.044(5) 0.005(5) 0.006(5) 0.014(5)
C53 0.042(5) 0.030(4) 0.046(5) 0.006(4) -0.001(4) 0.001(4)
C54 0.046(6) 0.042(5) 0.054(6) 0.013(4) -0.014(5) 0.004(4)
C55 0.043(5) 0.032(5) 0.055(6) 0.004(4) -0.003(4) 0.007(4)
C56 0.070(7) 0.039(5) 0.052(6) -0.009(4) 0.007(5) -0.006(5)
C57 0.100(11) 0.048(7) 0.071(8) -0.009(6) 0.022(7) -0.022(7)
C58 0.097(10) 0.047(6) 0.058(7) 0.002(5) 0.002(7) -0.004(6)
C59 0.035(5) 0.051(5) 0.032(4) -0.015(4) 0.012(3) -0.006(4)
C60 0.032(5) 0.051(5) 0.046(5) -0.020(4) 0.010(4) 0.001(4)
C61 0.056(6) 0.045(5) 0.049(6) -0.002(4) 0.018(5) -0.012(5)
C62 0.027(5) 0.065(6) 0.050(6) -0.025(5) -0.002(4) 0.002(4)
C63 0.045(6) 0.072(7) 0.039(5) -0.010(5) -0.003(4) 0.011(5)
C64 0.048(6) 0.087(9) 0.048(6) -0.032(6) -0.005(5) 0.003(6)

loop_
_atom_type_symbol
_atom_type_description
_atom_type_scat_dispersion_real
_atom_type_scat_dispersion_imag
_atom_type_scat_source
C C 0.0181 0.0091 'International Tables Vol C Tables 4.2.6.8 and 6.1.1.4'
H H 0.0000 0.0000 'International Tables Vol C Tables 4.2.6.8 and 6.1.1.4'
O O 0.0492 0.0322 'International Tables Vol C Tables 4.2.6.8 and 6.1.1.4'
P P 0.2955 0.4335 'International Tables Vol C Tables 4.2.6.8 and 6.1.1.4'
Pd Pd 0.1215 3.9337 'International Tables Vol C Tables 4.2.6.8 and 6.1.1.4'

loop_
_geom_angle_atom_site_label_1
_geom_angle_atom_site_label_2
_geom_angle_atom_site_label_3
_geom_angle
_geom_angle_site_symmetry_1
_geom_angle_site_symmetry_3
Pd7 Pd1 Pd14 179.66(2) . .
Pd7 Pd1 Pd2 58.566(14) . .
Pd14 Pd1 Pd2 121.66(2) . .
Pd7 Pd1 Pd4 58.427(14) . .
Pd14 Pd1 Pd4 121.88(2) . .
Pd2 Pd1 Pd4 60.369(17) . .
Pd7 Pd1 Pd11 58.440(14) . .
Pd14 Pd1 Pd11 121.39(2) . .
Pd2 Pd1 Pd11 60.364(17) . .
Pd4 Pd1 Pd11 108.49(2) . .
Pd7 Pd1 Pd5 58.163(14) . .
Pd14 Pd1 Pd5 121.80(2) . .
Pd2 Pd1 Pd5 108.15(2) . .
Pd4 Pd1 Pd5 59.820(17) . .
Pd11 Pd1 Pd5 107.90(2) . .
Pd7 Pd1 Pd3 58.139(14) . .
Pd14 Pd1 Pd3 121.53(2) . .
Pd2 Pd1 Pd3 108.15(2) . .
Pd4 Pd1 Pd3 107.85(2) . .
Pd11 Pd1 Pd3 59.858(17) . .
Pd5 Pd1 Pd3 59.821(17) . .
Pd7 Pd1 Pd8 118.40(2) . .
Pd14 Pd1 Pd8 61.569(18) . .
Pd2 Pd1 Pd8 148.45(2) . .
Pd4 Pd1 Pd8 90.523(19) . .
Pd11 Pd1 Pd8 148.91(2) . .
Pd5 Pd1 Pd8 60.235(17) . .
Pd3 Pd1 Pd8 91.38(2) . .
Pd7 Pd1 Pd20 119.21(2) . .
Pd14 Pd1 Pd20 61.016(18) . .
Pd2 Pd1 Pd20 60.647(17) . .
Pd4 Pd1 Pd20 91.76(2) . .
Pd11 Pd1 Pd20 91.56(2) . .
Pd5 Pd1 Pd20 149.16(2) . .
Pd3 Pd1 Pd20 148.97(2) . .
Pd8 Pd1 Pd20 112.77(2) . .
Pd7 Pd1 Pd6 117.97(2) . .
Pd14 Pd1 Pd6 61.695(18) . .
Pd2 Pd1 Pd6 149.07(2) . .
Pd4 Pd1 Pd6 148.06(2) . .
Pd11 Pd1 Pd6 90.89(2) . .
Pd5 Pd1 Pd6 90.54(2) . .
Pd3 Pd1 Pd6 59.835(17) . .
Pd8 Pd1 Pd6 62.354(17) . .
Pd20 Pd1 Pd6 113.41(2) . .
Pd7 Pd1 Pd13 118.59(2) . .
Pd14 Pd1 Pd13 61.226(17) . .
Pd2 Pd1 Pd13 92.65(2) . .
Pd4 Pd1 Pd13 150.99(2) . .
Pd11 Pd1 Pd13 60.184(17) . .
Pd5 Pd1 Pd13 146.93(2) . .
Pd3 Pd1 Pd13 89.736(19) . .
Pd8 Pd1 Pd13 112.47(2) . .
Pd20 Pd1 Pd13 63.686(17) . .
Pd6 Pd1 Pd13 60.853(17) . .
Pd7 Pd1 Pd15 118.60(2) . .
Pd14 Pd1 Pd15 61.710(17) . .
Pd2 Pd1 Pd15 90.91(2) . .
Pd4 Pd1 Pd15 60.174(17) . .
Pd11 Pd1 Pd15 148.91(2) . .
Pd5 Pd1 Pd15 91.419(19) . .
Pd3 Pd1 Pd15 148.96(2) . .
Pd8 Pd1 Pd15 62.033(17) . .
Pd20 Pd1 Pd15 61.893(17) . .
Pd6 Pd1 Pd15 113.62(2) . .
Pd13 Pd1 Pd15 114.24(2) . .
Pd7 Pd2 Pd21 179.61(3) . .
Pd7 Pd2 Pd1 58.368(14) . .
Pd21 Pd2 Pd1 121.87(2) . .
Pd7 Pd2 Pd3 58.183(14) . 3_567
Pd21 Pd2 Pd3 121.45(2) . 3_567
Pd1 Pd2 Pd3 107.98(2) . 3_567
Pd7 Pd2 Pd5 58.163(14) . 3_567
Pd21 Pd2 Pd5 121.82(2) . 3_567
Pd1 Pd2 Pd5 107.96(2) . 3_567
Pd3 Pd2 Pd5 59.973(17) 3_567 3_567
Pd7 Pd2 Pd4 58.233(14) . .
Pd21 Pd2 Pd4 121.55(2) . .
Pd1 Pd2 Pd4 59.992(17) . .
Pd3 Pd2 Pd4 59.945(17) 3_567 .
Pd5 Pd2 Pd4 107.88(2) 3_567 .
Pd7 Pd2 Pd11 58.315(14) . .
Pd21 Pd2 Pd11 122.05(2) . .
Pd1 Pd2 Pd11 60.181(17) . .
Pd3 Pd2 Pd11 107.88(2) 3_567 .
Pd5 Pd2 Pd11 59.801(17) 3_567 .
Pd4 Pd2 Pd11 108.05(2) . .
Pd7 Pd2 Pd19 118.58(2) . .
Pd21 Pd2 Pd19 61.415(18) . .
Pd1 Pd2 Pd19 148.53(2) . .
Pd3 Pd2 Pd19 91.52(2) 3_567 .
Pd5 Pd2 Pd19 60.415(17) 3_567 .
Pd4 Pd2 Pd19 149.20(2) . .
Pd11 Pd2 Pd19 90.774(19) . .
Pd7 Pd2 Pd26 118.92(2) . .
Pd21 Pd2 Pd26 60.858(18) . .
Pd1 Pd2 Pd26 92.12(2) . .
Pd3 Pd2 Pd26 90.64(2) 3_567 .
Pd5 Pd2 Pd26 148.04(2) 3_567 .
Pd4 Pd2 Pd26 60.696(17) . .
Pd11 Pd2 Pd26 150.02(2) . .
Pd19 Pd2 Pd26 112.63(2) . .
Pd7 Pd2 Pd24 118.38(2) . .
Pd21 Pd2 Pd24 61.983(18) . .
Pd1 Pd2 Pd24 89.94(2) . .
Pd3 Pd2 Pd24 150.12(2) 3_567 .
Pd5 Pd2 Pd24 92.19(2) 3_567 .
Pd4 Pd2 Pd24 147.49(2) . .
Pd11 Pd2 Pd24 60.090(17) . .
Pd19 Pd2 Pd24 63.166(18) . .
Pd26 Pd2 Pd24 112.94(2) . .
Pd7 Pd2 Pd20 118.72(2) . .
Pd21 Pd2 Pd20 61.522(18) . .
Pd1 Pd2 Pd20 60.347(17) . .
Pd3 Pd2 Pd20 148.98(2) 3_567 .
Pd5 Pd2 Pd20 148.75(2) 3_567 .
Pd4 Pd2 Pd20 91.37(2) . .
Pd11 Pd2 Pd20 91.28(2) . .
Pd19 Pd2 Pd20 112.91(2) . .
Pd26 Pd2 Pd20 63.017(17) . .
Pd24 Pd2 Pd20 60.798(17) . .
Pd7 Pd2 Pd12 118.23(2) . .
Pd21 Pd2 Pd12 61.403(18) . .
Pd1 Pd2 Pd12 149.70(2) . .
Pd3 Pd2 Pd12 60.057(17) 3_567 .
Pd5 Pd2 Pd12 90.28(2) 3_567 .
Pd4 Pd2 Pd12 91.82(2) . .
Pd11 Pd2 Pd12 147.67(2) . .
Pd19 Pd2 Pd12 61.654(17) . .
Pd26 Pd2 Pd12 62.163(17) . .
Pd24 Pd2 Pd12 113.92(2) . .
Pd20 Pd2 Pd12 114.05(2) . .
Pd7 Pd3 Pd22 179.25(2) . .
Pd7 Pd3 Pd5 58.248(14) . .
Pd22 Pd3 Pd5 121.61(2) . .
Pd7 Pd3 Pd2 58.365(14) . 3_567
Pd22 Pd3 Pd2 122.30(2) . 3_567
Pd5 Pd3 Pd2 60.052(17) . 3_567
Pd7 Pd3 Pd4 58.349(14) . 3_567
Pd22 Pd3 Pd4 122.20(2) . 3_567
Pd5 Pd3 Pd4 108.08(2) . 3_567
Pd2 Pd3 Pd4 60.117(17) 3_567 3_567
Pd7 Pd3 Pd11 58.494(14) . .
Pd22 Pd3 Pd11 121.18(2) . .
Pd5 Pd3 Pd11 108.22(2) . .
Pd2 Pd3 Pd11 108.16(2) 3_567 .
Pd4 Pd3 Pd11 59.868(17) 3_567 .
Pd7 Pd3 Pd1 58.127(14) . .
Pd22 Pd3 Pd1 121.13(2) . .
Pd5 Pd3 Pd1 60.067(17) . .
Pd2 Pd3 Pd1 108.03(2) 3_567 .
Pd4 Pd3 Pd1 107.79(2) 3_567 .
Pd11 Pd3 Pd1 60.018(17) . .
Pd7 Pd3 Pd6 118.47(2) . .
Pd22 Pd3 Pd6 60.779(18) . .
Pd5 Pd3 Pd6 90.984(19) . .
Pd2 Pd3 Pd6 148.67(2) 3_567 .
Pd4 Pd3 Pd6 148.90(2) 3_567 .
Pd11 Pd3 Pd6 91.28(2) . .
Pd1 Pd3 Pd6 60.348(17) . .
Pd7 Pd3 Pd27 118.42(2) . .
Pd22 Pd3 Pd27 62.126(18) . .
Pd5 Pd3 Pd27 149.04(2) . .
Pd2 Pd3 Pd27 91.20(2) 3_567 .
Pd4 Pd3 Pd27 60.073(17) 3_567 .
Pd11 Pd3 Pd27 90.669(19) . .
Pd1 Pd3 Pd27 148.45(2) . .
Pd6 Pd3 Pd27 113.47(2) . .
Pd7 Pd3 Pd12 118.97(2) . 3_567
Pd22 Pd3 Pd12 61.680(18) . 3_567
Pd5 Pd3 Pd12 90.65(2) . 3_567
Pd2 Pd3 Pd12 60.619(17) 3_567 3_567
Pd4 Pd3 Pd12 92.26(2) 3_567 3_567
Pd11 Pd3 Pd12 149.74(2) . 3_567
Pd1 Pd3 Pd12 148.17(2) . 3_567
Pd6 Pd3 Pd12 112.37(2) . 3_567
Pd27 Pd3 Pd12 63.212(17) . 3_567
Pd7 Pd3 Pd9 118.56(2) . .
Pd22 Pd3 Pd9 61.143(18) . .
Pd5 Pd3 Pd9 150.56(2) . .
Pd2 Pd3 Pd9 147.09(2) 3_567 .
Pd4 Pd3 Pd9 89.62(2) 3_567 .
Pd11 Pd3 Pd9 60.093(17) . .
Pd1 Pd3 Pd9 92.58(2) . .
Pd6 Pd3 Pd9 64.047(17) . .
Pd27 Pd3 Pd9 60.310(17) . .
Pd12 Pd3 Pd9 112.51(2) 3_567 .
Pd7 Pd3 Pd10 118.393(19) . .
Pd22 Pd3 Pd10 61.467(18) . .
Pd5 Pd3 Pd10 60.145(17) . .
Pd2 Pd3 Pd10 91.18(2) 3_567 .
Pd4 Pd3 Pd10 149.05(2) 3_567 .
Pd11 Pd3 Pd10 148.78(2) . .
Pd1 Pd3 Pd10 91.156(19) . .
Pd6 Pd3 Pd10 61.917(17) . .
Pd27 Pd3 Pd10 113.77(2) . .
Pd12 Pd3 Pd10 61.308(17) 3_567 .
Pd9 Pd3 Pd10 114.33(2) . .
Pd7 Pd4 Pd17 179.23(2) . .
Pd7 Pd4 Pd5 58.282(14) . .
Pd17 Pd4 Pd5 122.45(2) . .
Pd7 Pd4 Pd1 58.248(14) . .
Pd17 Pd4 Pd1 121.73(2) . .
Pd5 Pd4 Pd1 60.310(17) . .
Pd7 Pd4 Pd11 58.515(14) . 3_567
Pd17 Pd4 Pd11 121.95(2) . 3_567
Pd5 Pd4 Pd11 60.090(17) . 3_567
Pd1 Pd4 Pd11 108.35(2) . 3_567
Pd7 Pd4 Pd3 58.185(13) . 3_567
Pd17 Pd4 Pd3 121.37(2) . 3_567
Pd5 Pd4 Pd3 107.93(2) . 3_567
Pd1 Pd4 Pd3 107.69(2) . 3_567
Pd11 Pd4 Pd3 60.073(17) 3_567 3_567
Pd7 Pd4 Pd2 58.250(13) . .
Pd17 Pd4 Pd2 121.01(2) . .
Pd5 Pd4 Pd2 107.96(2) . .
Pd1 Pd4 Pd2 59.639(17) . .
Pd11 Pd4 Pd2 108.17(2) 3_567 .
Pd3 Pd4 Pd2 59.937(17) 3_567 .
Pd7 Pd4 Pd27 118.49(2) . 3_567
Pd17 Pd4 Pd27 61.068(18) . 3_567
Pd5 Pd4 Pd27 148.74(2) . 3_567
Pd1 Pd4 Pd27 148.57(2) . 3_567
Pd11 Pd4 Pd27 90.93(2) 3_567 3_567
Pd3 Pd4 Pd27 60.306(17) 3_567 3_567
Pd2 Pd4 Pd27 91.24(2) . 3_567
Pd7 Pd4 Pd15 118.84(2) . .
Pd17 Pd4 Pd15 61.137(17) . .
Pd5 Pd4 Pd15 91.96(2) . .
Pd1 Pd4 Pd15 60.596(17) . .
Pd11 Pd4 Pd15 149.65(2) 3_567 .
Pd3 Pd4 Pd15 148.16(2) 3_567 .
Pd2 Pd4 Pd15 90.73(2) . .
Pd27 Pd4 Pd15 112.74(2) 3_567 .
Pd7 Pd4 Pd16 118.69(2) . .
Pd17 Pd4 Pd16 62.034(17) . .
Pd5 Pd4 Pd16 60.412(17) . .
Pd1 Pd4 Pd16 91.45(2) . .
Pd11 Pd4 Pd16 91.24(2) 3_567 .
Pd3 Pd4 Pd16 149.05(2) 3_567 .
Pd2 Pd4 Pd16 148.74(2) . .
Pd27 Pd4 Pd16 113.27(2) 3_567 .
Pd15 Pd4 Pd16 62.621(18) . .
Pd7 Pd4 Pd23 118.79(2) . .
Pd17 Pd4 Pd23 61.688(18) . .
Pd5 Pd4 Pd23 90.07(2) . .
Pd1 Pd4 Pd23 147.76(2) . .
Pd11 Pd4 Pd23 60.303(17) 3_567 .
Pd3 Pd4 Pd23 92.65(2) 3_567 .
Pd2 Pd4 Pd23 150.42(2) . .
Pd27 Pd4 Pd23 63.485(18) 3_567 .
Pd15 Pd4 Pd23 112.43(2) . .
Pd16 Pd4 Pd23 60.706(17) . .
Pd7 Pd4 Pd26 118.175(19) . .
Pd17 Pd4 Pd26 61.085(18) . .
Pd5 Pd4 Pd26 149.68(2) . .
Pd1 Pd4 Pd26 91.46(2) . .
Pd11 Pd4 Pd26 147.79(2) 3_567 .
Pd3 Pd4 Pd26 90.19(2) 3_567 .
Pd2 Pd4 Pd26 59.935(17) . .
Pd27 Pd4 Pd26 61.483(17) 3_567 .
Pd15 Pd4 Pd26 62.390(17) . .
Pd16 Pd4 Pd26 113.97(2) . .
Pd23 Pd4 Pd26 113.75(2) . .
Pd7 Pd5 Pd18 179.67(3) . .
Pd7 Pd5 Pd4 58.438(14) . .
Pd18 Pd5 Pd4 121.78(2) . .
Pd7 Pd5 Pd11 58.527(14) . 3_567
Pd18 Pd5 Pd11 121.31(2) . 3_567
Pd4 Pd5 Pd11 59.987(17) . 3_567
Pd7 Pd5 Pd3 58.236(14) . .
Pd18 Pd5 Pd3 121.73(2) . .
Pd4 Pd5 Pd3 108.12(2) . .
Pd11 Pd5 Pd3 108.23(2) 3_567 .
Pd7 Pd5 Pd2 58.334(14) . 3_567
Pd18 Pd5 Pd2 121.34(2) . 3_567
Pd4 Pd5 Pd2 108.17(2) . 3_567
Pd11 Pd5 Pd2 60.242(17) 3_567 3_567
Pd3 Pd5 Pd2 59.975(17) . 3_567
Pd7 Pd5 Pd1 58.139(14) . .
Pd18 Pd5 Pd1 122.16(2) . .
Pd4 Pd5 Pd1 59.870(17) . .
Pd11 Pd5 Pd1 107.92(2) 3_567 .
Pd3 Pd5 Pd1 60.112(17) . .
Pd2 Pd5 Pd1 108.01(2) 3_567 .
Pd7 Pd5 Pd8 118.29(2) . .
Pd18 Pd5 Pd8 62.012(18) . .
Pd4 Pd5 Pd8 90.50(2) . .
Pd11 Pd5 Pd8 148.09(2) 3_567 .
Pd3 Pd5 Pd8 91.51(2) . .
Pd2 Pd5 Pd8 149.30(2) 3_567 .
Pd1 Pd5 Pd8 60.155(17) . .
Pd7 Pd5 Pd19 118.32(2) . 3_567
Pd18 Pd5 Pd19 61.352(18) . 3_567
Pd4 Pd5 Pd19 148.47(2) . 3_567
Pd11 Pd5 Pd19 90.78(2) 3_567 3_567
Pd3 Pd5 Pd19 91.27(2) . 3_567
Pd2 Pd5 Pd19 59.990(17) 3_567 3_567
Pd1 Pd5 Pd19 149.24(2) . 3_567
Pd8 Pd5 Pd19 114.19(2) . 3_567
Pd7 Pd5 Pd16 118.77(2) . .
Pd18 Pd5 Pd16 61.449(17) . .
Pd4 Pd5 Pd16 60.337(17) . .
Pd11 Pd5 Pd16 91.13(2) 3_567 .
Pd3 Pd5 Pd16 148.82(2) . .
Pd2 Pd5 Pd16 149.01(2) 3_567 .
Pd1 Pd5 Pd16 91.150(19) . .
Pd8 Pd5 Pd16 61.561(17) . .
Pd19 Pd5 Pd16 113.22(2) 3_567 .
Pd7 Pd5 Pd10 119.000(19) . .
Pd18 Pd5 Pd10 60.967(18) . .
Pd4 Pd5 Pd10 148.84(2) . .
Pd11 Pd5 Pd10 149.20(2) 3_567 .
Pd3 Pd5 Pd10 60.764(17) . .
Pd2 Pd5 Pd10 91.50(2) 3_567 .
Pd1 Pd5 Pd10 91.55(2) . .
Pd8 Pd5 Pd10 62.506(17) . .
Pd19 Pd5 Pd10 62.496(17) 3_567 .
Pd16 Pd5 Pd10 112.63(2) . .
Pd7 Pd5 Pd28 118.64(2) . .
Pd18 Pd5 Pd28 61.194(18) . .
Pd4 Pd5 Pd28 91.76(2) . .
Pd11 Pd5 Pd28 60.119(17) 3_567 .
Pd3 Pd5 Pd28 148.07(2) . .
Pd2 Pd5 Pd28 90.55(2) 3_567 .
Pd1 Pd5 Pd28 149.48(2) . .
Pd8 Pd5 Pd28 113.60(2) . .
Pd19 Pd5 Pd28 61.185(17) 3_567 .
Pd16 Pd5 Pd28 62.923(17) . .
Pd10 Pd5 Pd28 112.50(2) . .
C9 Pd6 C8 148.3(3) . .
C9 Pd6 Pd22 87.0(2) . .
C8 Pd6 Pd22 92.35(19) . .
C9 Pd6 Pd3 101.7(2) . .
C8 Pd6 Pd3 104.5(2) . .
Pd22 Pd6 Pd3 57.106(17) . .
C9 Pd6 Pd14 94.0(2) . .
C8 Pd6 Pd14 90.27(19) . .
Pd22 Pd6 Pd14 173.25(2) . .
Pd3 Pd6 Pd14 116.20(2) . .
C9 Pd6 Pd1 105.2(2) . .
C8 Pd6 Pd1 103.3(2) . .
Pd22 Pd6 Pd1 116.92(2) . .
Pd3 Pd6 Pd1 59.817(17) . .
Pd14 Pd6 Pd1 56.381(16) . .
C9 Pd6 Pd13 47.3(2) . .
C8 Pd6 Pd13 149.31(19) . .
Pd22 Pd6 Pd13 117.86(2) . .
Pd3 Pd6 Pd13 89.06(2) . .
Pd14 Pd6 Pd13 59.102(17) . .
Pd1 Pd6 Pd13 59.695(17) . .
C9 Pd6 Pd10 146.4(2) . .
C8 Pd6 Pd10 46.2(2) . .
Pd22 Pd6 Pd10 59.512(17) . .
Pd3 Pd6 Pd10 59.701(17) . .
Pd14 Pd6 Pd10 118.94(2) . .
Pd1 Pd6 Pd10 89.581(19) . .
Pd13 Pd6 Pd10 145.34(2) . .
C9 Pd6 Pd8 152.5(2) . .
C8 Pd6 Pd8 45.61(19) . .
Pd22 Pd6 Pd8 119.77(2) . .
Pd3 Pd6 Pd8 89.316(19) . .
Pd14 Pd6 Pd8 58.625(17) . .
Pd1 Pd6 Pd8 58.810(17) . .
Pd13 Pd6 Pd8 108.62(2) . .
Pd10 Pd6 Pd8 60.400(17) . .
C9 Pd6 Pd9 44.0(2) . .
C8 Pd6 Pd9 150.22(19) . .
Pd22 Pd6 Pd9 58.054(17) . .
Pd3 Pd6 Pd9 58.508(16) . .
Pd14 Pd6 Pd9 118.77(2) . .
Pd1 Pd6 Pd9 89.085(19) . .
Pd13 Pd6 Pd9 59.839(17) . .
Pd10 Pd6 Pd9 108.06(2) . .
Pd8 Pd6 Pd9 144.11(2) . .
Pd1 Pd7 Pd1 179.999(19) 3_567 .
Pd1 Pd7 Pd3 116.267(15) 3_567 .
Pd1 Pd7 Pd3 63.734(15) . .
Pd1 Pd7 Pd3 63.734(15) 3_567 3_567
Pd1 Pd7 Pd3 116.265(15) . 3_567
Pd3 Pd7 Pd3 180.0 . 3_567
Pd1 Pd7 Pd5 63.699(15) 3_567 3_567
Pd1 Pd7 Pd5 116.301(15) . 3_567
Pd3 Pd7 Pd5 116.484(15) . 3_567
Pd3 Pd7 Pd5 63.516(15) 3_567 3_567
Pd1 Pd7 Pd5 116.302(15) 3_567 .
Pd1 Pd7 Pd5 63.698(15) . .
Pd3 Pd7 Pd5 63.516(15) . .
Pd3 Pd7 Pd5 116.483(15) 3_567 .
Pd5 Pd7 Pd5 179.999(1) 3_567 .
Pd1 Pd7 Pd4 63.325(15) 3_567 3_567
Pd1 Pd7 Pd4 116.676(15) . 3_567
Pd3 Pd7 Pd4 63.466(15) . 3_567
Pd3 Pd7 Pd4 116.535(15) 3_567 3_567
Pd5 Pd7 Pd4 63.280(14) 3_567 3_567
Pd5 Pd7 Pd4 116.721(15) . 3_567
Pd1 Pd7 Pd4 116.674(15) 3_567 .
Pd1 Pd7 Pd4 63.325(15) . .
Pd3 Pd7 Pd4 116.535(15) . .
Pd3 Pd7 Pd4 63.464(15) 3_567 .
Pd5 Pd7 Pd4 116.719(15) 3_567 .
Pd5 Pd7 Pd4 63.280(14) . .
Pd4 Pd7 Pd4 180.00(2) 3_567 .
Pd1 Pd7 Pd2 63.066(15) 3_567 3_567
Pd1 Pd7 Pd2 116.934(15) . 3_567
Pd3 Pd7 Pd2 63.453(15) . 3_567
Pd3 Pd7 Pd2 116.548(15) 3_567 3_567
Pd5 Pd7 Pd2 116.499(15) 3_567 3_567
Pd5 Pd7 Pd2 63.503(15) . 3_567
Pd4 Pd7 Pd2 63.518(15) 3_567 3_567
Pd4 Pd7 Pd2 116.482(15) . 3_567
Pd1 Pd7 Pd2 116.934(15) 3_567 .
Pd1 Pd7 Pd2 63.066(15) . .
Pd3 Pd7 Pd2 116.547(15) . .
Pd3 Pd7 Pd2 63.452(15) 3_567 .
Pd5 Pd7 Pd2 63.502(15) 3_567 .
Pd5 Pd7 Pd2 116.497(15) . .
Pd4 Pd7 Pd2 116.482(15) 3_567 .
Pd4 Pd7 Pd2 63.517(15) . .
Pd2 Pd7 Pd2 180.00(2) 3_567 .
Pd1 Pd7 Pd11 116.489(15) 3_567 .
Pd1 Pd7 Pd11 63.511(15) . .
Pd3 Pd7 Pd11 63.392(15) . .
Pd3 Pd7 Pd11 116.607(15) 3_567 .
Pd5 Pd7 Pd11 63.316(15) 3_567 .
Pd5 Pd7 Pd11 116.684(15) . .
Pd4 Pd7 Pd11 63.184(15) 3_567 .
Pd4 Pd7 Pd11 116.816(15) . .
Pd2 Pd7 Pd11 116.434(15) 3_567 .
Pd2 Pd7 Pd11 63.566(15) . .
Pd1 Pd7 Pd11 63.510(15) 3_567 3_567
Pd1 Pd7 Pd11 116.489(15) . 3_567
Pd3 Pd7 Pd11 116.607(15) . 3_567
Pd3 Pd7 Pd11 63.393(15) 3_567 3_567
Pd5 Pd7 Pd11 116.684(15) 3_567 3_567
Pd5 Pd7 Pd11 63.316(15) . 3_567
Pd4 Pd7 Pd11 116.815(15) 3_567 3_567
Pd4 Pd7 Pd11 63.185(15) . 3_567
Pd2 Pd7 Pd11 63.565(15) 3_567 3_567
Pd2 Pd7 Pd11 116.435(15) . 3_567
Pd11 Pd7 Pd11 180.0 . 3_567
C8 Pd8 C6 148.5(3) . .
C8 Pd8 Pd14 90.6(2) . .
C6 Pd8 Pd14 91.6(2) . .
C8 Pd8 Pd1 103.6(2) . .
C6 Pd8 Pd1 103.7(2) . .
Pd14 Pd8 Pd1 56.450(17) . .
C8 Pd8 Pd5 103.3(2) . .
C6 Pd8 Pd5 103.7(2) . .
Pd14 Pd8 Pd5 116.06(2) . .
Pd1 Pd8 Pd5 59.610(17) . .
C8 Pd8 Pd18 90.3(2) . .
C6 Pd8 Pd18 91.6(2) . .
Pd14 Pd8 Pd18 172.23(2) . .
Pd1 Pd8 Pd18 115.87(2) . .
Pd5 Pd8 Pd18 56.262(17) . .
C8 Pd8 Pd16 149.0(2) . .
C6 Pd8 Pd16 45.9(2) . .
Pd14 Pd8 Pd16 119.62(2) . .
Pd1 Pd8 Pd16 89.49(2) . .
Pd5 Pd8 Pd16 59.245(17) . .
Pd18 Pd8 Pd16 58.788(17) . .
C8 Pd8 Pd15 149.6(2) . .
C6 Pd8 Pd15 45.9(2) . .
Pd14 Pd8 Pd15 59.056(17) . .
Pd1 Pd8 Pd15 59.168(17) . .
Pd5 Pd8 Pd15 89.403(19) . .
Pd18 Pd8 Pd15 119.33(2) . .
Pd16 Pd8 Pd15 60.702(17) . .
C8 Pd8 Pd6 45.9(2) . .
C6 Pd8 Pd6 150.3(2) . .
Pd14 Pd8 Pd6 58.813(17) . .
Pd1 Pd8 Pd6 58.836(17) . .
Pd5 Pd8 Pd6 88.187(19) . .
Pd18 Pd8 Pd6 117.33(2) . .
Pd16 Pd8 Pd6 144.10(2) . .
Pd15 Pd8 Pd6 108.38(2) . .
C8 Pd8 Pd10 45.8(2) . .
C6 Pd8 Pd10 149.3(2) . .
Pd14 Pd8 Pd10 118.32(2) . .
Pd1 Pd8 Pd10 89.115(19) . .
Pd5 Pd8 Pd10 58.841(17) . .
Pd18 Pd8 Pd10 57.897(17) . .
Pd16 Pd8 Pd10 107.78(2) . .
Pd15 Pd8 Pd10 144.58(2) . .
Pd6 Pd8 Pd10 59.586(17) . .
C9 Pd9 C10 150.1(3) . .
C9 Pd9 Pd22 86.5(2) . .
C10 Pd9 Pd22 94.5(2) . .
C9 Pd9 Pd25 91.2(2) . .
C10 Pd9 Pd25 91.6(2) . .
Pd22 Pd9 Pd25 171.45(2) . .
C9 Pd9 Pd11 103.5(2) . .
C10 Pd9 Pd11 102.9(2) . .
Pd22 Pd9 Pd11 115.57(2) . .
Pd25 Pd9 Pd11 57.016(17) . .
C9 Pd9 Pd3 101.1(2) . .
C10 Pd9 Pd3 104.2(2) . .
Pd22 Pd9 Pd3 56.380(17) . .
Pd25 Pd9 Pd3 116.21(2) . .
Pd11 Pd9 Pd3 59.236(17) . .
C9 Pd9 Pd27 146.6(2) . .
C10 Pd9 Pd27 46.6(2) . .
Pd22 Pd9 Pd27 60.218(18) . .
Pd25 Pd9 Pd27 121.26(2) . .
Pd11 Pd9 Pd27 89.67(2) . .
Pd3 Pd9 Pd27 59.464(17) . .
C9 Pd9 Pd23 150.2(2) . 3_567
C10 Pd9 Pd23 45.4(2) . 3_567
Pd22 Pd9 Pd23 122.16(2) . 3_567
Pd25 Pd9 Pd23 59.246(17) . 3_567
Pd11 Pd9 Pd23 59.059(17) . 3_567
Pd3 Pd9 Pd23 90.23(2) . 3_567
Pd27 Pd9 Pd23 62.167(18) . 3_567
C9 Pd9 Pd13 46.2(2) . .
C10 Pd9 Pd13 149.8(2) . .
Pd22 Pd9 Pd13 114.78(2) . .
Pd25 Pd9 Pd13 58.518(17) . .
Pd11 Pd9 Pd13 58.836(17) . .
Pd3 Pd9 Pd13 87.222(19) . .
Pd27 Pd9 Pd13 143.76(2) . .
Pd23 Pd9 Pd13 108.03(2) 3_567 .
C9 Pd9 Pd6 44.5(2) . .
C10 Pd9 Pd6 151.0(2) . .
Pd22 Pd9 Pd6 56.989(16) . .
Pd25 Pd9 Pd6 116.22(2) . .
Pd11 Pd9 Pd6 87.038(19) . .
Pd3 Pd9 Pd6 57.445(16) . .
Pd27 Pd9 Pd6 107.35(2) . .
Pd23 Pd9 Pd6 143.07(2) 3_567 .
Pd13 Pd9 Pd6 57.819(16) . .
C2 Pd10 C8 149.6(3) 3_567 .
C2 Pd10 Pd18 90.0(2) 3_567 .
C8 Pd10 Pd18 91.12(19) . .
C2 Pd10 Pd22 92.3(2) 3_567 .
C8 Pd10 Pd22 90.87(19) . .
Pd18 Pd10 Pd22 171.85(2) . .
C2 Pd10 Pd5 103.1(2) 3_567 .
C8 Pd10 Pd5 102.7(2) . .
Pd18 Pd10 Pd5 56.631(17) . .
Pd22 Pd10 Pd5 115.22(2) . .
C2 Pd10 Pd3 103.7(2) 3_567 .
C8 Pd10 Pd3 103.1(2) . .
Pd18 Pd10 Pd3 115.72(2) . .
Pd22 Pd10 Pd3 56.133(16) . .
Pd5 Pd10 Pd3 59.090(17) . .
C2 Pd10 Pd12 46.3(2) 3_567 3_567
C8 Pd10 Pd12 149.74(19) . 3_567
Pd18 Pd10 Pd12 118.14(2) . 3_567
Pd22 Pd10 Pd12 59.070(17) . 3_567
Pd5 Pd10 Pd12 88.644(19) . 3_567
Pd3 Pd10 Pd12 58.892(17) . 3_567
C2 Pd10 Pd6 149.9(2) 3_567 .
C8 Pd10 Pd6 46.1(2) . .
Pd18 Pd10 Pd6 119.09(2) . .
Pd22 Pd10 Pd6 57.835(17) . .
Pd5 Pd10 Pd6 88.329(19) . .
Pd3 Pd10 Pd6 58.382(17) . .
Pd12 Pd10 Pd6 107.49(2) 3_567 .
C2 Pd10 Pd19 45.6(2) 3_567 3_567
C8 Pd10 Pd19 149.43(19) . 3_567
Pd18 Pd10 Pd19 58.611(17) . 3_567
Pd22 Pd10 Pd19 118.48(2) . 3_567
Pd5 Pd10 Pd19 58.671(17) . 3_567
Pd3 Pd10 Pd19 88.140(19) . 3_567
Pd12 Pd10 Pd19 59.616(17) 3_567 3_567
Pd6 Pd10 Pd19 142.94(2) . 3_567
C2 Pd10 Pd8 149.0(2) 3_567 .
C8 Pd10 Pd8 45.40(19) . .
Pd18 Pd10 Pd8 59.226(17) . .
Pd22 Pd10 Pd8 117.72(2) . .
Pd5 Pd10 Pd8 58.653(16) . .
Pd3 Pd10 Pd8 88.345(19) . .
Pd12 Pd10 Pd8 143.51(2) 3_567 .
Pd6 Pd10 Pd8 60.015(16) . .
Pd19 Pd10 Pd8 107.88(2) 3_567 .
Pd7 Pd11 Pd25 179.42(2) . .
Pd7 Pd11 Pd4 58.299(14) . 3_567
Pd25 Pd11 Pd4 122.22(2) . 3_567
Pd7 Pd11 Pd5 58.157(14) . 3_567
Pd25 Pd11 Pd5 122.25(2) . 3_567
Pd4 Pd11 Pd5 59.923(17) 3_567 3_567
Pd7 Pd11 Pd3 58.114(14) . .
Pd25 Pd11 Pd3 121.80(2) . .
Pd4 Pd11 Pd3 60.060(17) 3_567 .
Pd5 Pd11 Pd3 107.79(2) 3_567 .
Pd7 Pd11 Pd1 58.048(14) . .
Pd25 Pd11 Pd1 121.38(2) . .
Pd4 Pd11 Pd1 108.03(2) 3_567 .
Pd5 Pd11 Pd1 107.50(2) 3_567 .
Pd3 Pd11 Pd1 60.124(17) . .
Pd7 Pd11 Pd2 58.119(14) . .
Pd25 Pd11 Pd2 121.61(2) . .
Pd4 Pd11 Pd2 107.89(2) 3_567 .
Pd5 Pd11 Pd2 59.955(17) 3_567 .
Pd3 Pd11 Pd2 107.64(2) . .
Pd1 Pd11 Pd2 59.455(17) . .
Pd7 Pd11 Pd24 118.35(2) . .
Pd25 Pd11 Pd24 61.372(18) . .
Pd4 Pd11 Pd24 150.25(2) 3_567 .
Pd5 Pd11 Pd24 92.38(2) 3_567 .
Pd3 Pd11 Pd24 147.22(2) . .
Pd1 Pd11 Pd24 89.619(19) . .
Pd2 Pd11 Pd24 60.248(17) . .
Pd7 Pd11 Pd28 118.82(2) . 3_567
Pd25 Pd11 Pd28 61.581(18) . 3_567
Pd4 Pd11 Pd28 92.05(2) 3_567 3_567
Pd5 Pd11 Pd28 60.670(17) 3_567 3_567
Pd3 Pd11 Pd28 149.92(2) . 3_567
Pd1 Pd11 Pd28 147.64(2) . 3_567
Pd2 Pd11 Pd28 90.70(2) . 3_567
Pd24 Pd11 Pd28 62.720(18) . 3_567
Pd7 Pd11 Pd9 118.76(2) . .
Pd25 Pd11 Pd9 61.176(18) . .
Pd4 Pd11 Pd9 90.06(2) 3_567 .
Pd5 Pd11 Pd9 147.41(2) 3_567 .
Pd3 Pd11 Pd9 60.670(17) . .
Pd1 Pd11 Pd9 92.99(2) . .
Pd2 Pd11 Pd9 150.35(2) . .
Pd24 Pd11 Pd9 113.31(2) . .
Pd28 Pd11 Pd9 112.58(2) 3_567 .
Pd7 Pd11 Pd13 118.37(2) . .
Pd25 Pd11 Pd13 61.064(18) . .
Pd4 Pd11 Pd13 147.51(2) 3_567 .
Pd5 Pd11 Pd13 150.13(2) 3_567 .
Pd3 Pd11 Pd13 89.98(2) . .
Pd1 Pd11 Pd13 60.348(17) . .
Pd2 Pd11 Pd13 92.21(2) . .
Pd24 Pd11 Pd13 62.120(18) . .
Pd28 Pd11 Pd13 113.48(2) 3_567 .
Pd9 Pd11 Pd13 62.340(18) . .
Pd7 Pd11 Pd23 118.89(2) . 3_567
Pd25 Pd11 Pd23 61.640(18) . 3_567
Pd4 Pd11 Pd23 60.613(17) 3_567 3_567
Pd5 Pd11 Pd23 90.15(2) 3_567 3_567
Pd3 Pd11 Pd23 92.83(2) . 3_567
Pd1 Pd11 Pd23 150.86(2) . 3_567
Pd2 Pd11 Pd23 147.46(2) . 3_567
Pd24 Pd11 Pd23 113.18(2) . 3_567
Pd28 Pd11 Pd23 61.357(17) 3_567 3_567
Pd9 Pd11 Pd23 62.036(17) . 3_567
Pd13 Pd11 Pd23 113.32(2) . 3_567
C1 Pd12 C2 148.9(3) . .
C1 Pd12 Pd21 91.6(2) . .
C2 Pd12 Pd21 91.2(2) . .
C1 Pd12 Pd22 88.8(2) . 3_567
C2 Pd12 Pd22 92.6(2) . 3_567
Pd21 Pd12 Pd22 172.04(2) . 3_567
C1 Pd12 Pd3 101.8(2) . 3_567
C2 Pd12 Pd3 104.8(2) . 3_567
Pd21 Pd12 Pd3 115.71(2) . 3_567
Pd22 Pd12 Pd3 56.490(17) 3_567 3_567
C1 Pd12 Pd2 103.5(2) . .
C2 Pd12 Pd2 103.9(2) . .
Pd21 Pd12 Pd2 56.399(17) . .
Pd22 Pd12 Pd2 115.81(2) 3_567 .
Pd3 Pd12 Pd2 59.322(17) 3_567 .
C1 Pd12 Pd10 147.9(2) . 3_567
C2 Pd12 Pd10 46.5(2) . 3_567
Pd21 Pd12 Pd10 119.60(2) . 3_567
Pd22 Pd12 Pd10 59.277(17) 3_567 3_567
Pd3 Pd12 Pd10 59.801(17) 3_567 3_567
Pd2 Pd12 Pd10 89.570(19) . 3_567
C1 Pd12 Pd19 150.2(2) . .
C2 Pd12 Pd19 46.3(2) . .
Pd21 Pd12 Pd19 58.773(17) . .
Pd22 Pd12 Pd19 120.00(2) 3_567 .
Pd3 Pd12 Pd19 89.410(19) 3_567 .
Pd2 Pd12 Pd19 58.774(17) . .
Pd10 Pd12 Pd19 60.938(17) 3_567 .
C1 Pd12 Pd26 46.4(2) . .
C2 Pd12 Pd26 149.1(2) . .
Pd21 Pd12 Pd26 58.045(17) . .
Pd22 Pd12 Pd26 117.60(2) 3_567 .
Pd3 Pd12 Pd26 88.208(19) 3_567 .
Pd2 Pd12 Pd26 58.656(17) . .
Pd10 Pd12 Pd26 144.42(2) 3_567 .
Pd19 Pd12 Pd26 107.43(2) . .
C1 Pd12 Pd27 44.3(2) . 3_567
C2 Pd12 Pd27 151.1(2) . 3_567
Pd21 Pd12 Pd27 116.84(2) . 3_567
Pd22 Pd12 Pd27 58.753(17) 3_567 3_567
Pd3 Pd12 Pd27 58.370(16) 3_567 3_567
Pd2 Pd12 Pd27 87.726(19) . 3_567
Pd10 Pd12 Pd27 108.56(2) 3_567 3_567
Pd19 Pd12 Pd27 143.32(2) . 3_567
Pd26 Pd12 Pd27 58.930(17) . 3_567
C4 Pd13 C9 149.2(3) . .
C4 Pd13 Pd14 87.9(2) . .
C9 Pd13 Pd14 94.19(19) . .
C4 Pd13 Pd25 90.9(2) . .
C9 Pd13 Pd25 90.70(19) . .
Pd14 Pd13 Pd25 172.32(2) . .
C4 Pd13 Pd11 103.9(2) . .
C9 Pd13 Pd11 102.7(2) . .
Pd14 Pd13 Pd11 115.92(2) . .
Pd25 Pd13 Pd11 57.060(17) . .
C4 Pd13 Pd1 102.1(2) . .
C9 Pd13 Pd1 104.6(2) . .
Pd14 Pd13 Pd1 56.470(16) . .
Pd25 Pd13 Pd1 116.50(2) . .
Pd11 Pd13 Pd1 59.468(17) . .
C4 Pd13 Pd6 147.4(2) . .
C9 Pd13 Pd6 47.0(2) . .
Pd14 Pd13 Pd6 59.632(17) . .
Pd25 Pd13 Pd6 120.88(2) . .
Pd11 Pd13 Pd6 89.66(2) . .
Pd1 Pd13 Pd6 59.452(17) . .
C4 Pd13 Pd24 46.3(2) . .
C9 Pd13 Pd24 149.35(19) . .
Pd14 Pd13 Pd24 115.57(2) . .
Pd25 Pd13 Pd24 58.946(17) . .
Pd11 Pd13 Pd24 58.887(17) . .
Pd1 Pd13 Pd24 87.317(19) . .
Pd6 Pd13 Pd24 143.79(2) . .
C4 Pd13 Pd9 149.5(2) . .
C9 Pd13 Pd9 45.3(2) . .
Pd14 Pd13 Pd9 121.79(2) . .
Pd25 Pd13 Pd9 58.665(17) . .
Pd11 Pd13 Pd9 58.824(17) . .
Pd1 Pd13 Pd9 90.391(19) . .
Pd6 Pd13 Pd9 62.342(17) . .
Pd24 Pd13 Pd9 107.81(2) . .
C4 Pd13 Pd20 45.0(2) . .
C9 Pd13 Pd20 151.41(19) . .
Pd14 Pd13 Pd20 57.554(17) . .
Pd25 Pd13 Pd20 116.96(2) . .
Pd11 Pd13 Pd20 87.920(19) . .
Pd1 Pd13 Pd20 58.038(16) . .
Pd6 Pd13 Pd20 107.65(2) . .
Pd24 Pd13 Pd20 58.084(16) . .
Pd9 Pd13 Pd20 143.84(2) . .
P4 Pd14 Pd1 176.08(5) . .
P4 Pd14 Pd20 120.48(5) . .
Pd1 Pd14 Pd20 62.297(18) . .
P4 Pd14 Pd13 115.78(5) . .
Pd1 Pd14 Pd13 62.304(18) . .
Pd20 Pd14 Pd13 64.480(18) . .
P4 Pd14 Pd8 117.32(5) . .
Pd1 Pd14 Pd8 61.981(18) . .
Pd20 Pd14 Pd8 114.16(2) . .
Pd13 Pd14 Pd8 113.68(2) . .
P4 Pd14 Pd6 114.20(5) . .
Pd1 Pd14 Pd6 61.924(17) . .
Pd20 Pd14 Pd6 114.66(2) . .
Pd13 Pd14 Pd6 61.266(17) . .
Pd8 Pd14 Pd6 62.563(17) . .
P4 Pd14 Pd15 121.37(5) . .
Pd1 Pd14 Pd15 62.088(18) . .
Pd20 Pd14 Pd15 62.427(18) . .
Pd13 Pd14 Pd15 115.46(2) . .
Pd8 Pd14 Pd15 62.287(18) . .
Pd6 Pd14 Pd15 114.11(2) . .
C6 Pd15 C5 149.1(3) . .
C6 Pd15 Pd17 90.4(2) . .
C5 Pd15 Pd17 90.1(2) . .
C6 Pd15 Pd4 102.7(2) . .
C5 Pd15 Pd4 103.3(2) . .
Pd17 Pd15 Pd4 56.828(17) . .
C6 Pd15 Pd14 91.5(2) . .
C5 Pd15 Pd14 92.2(2) . .
Pd17 Pd15 Pd14 172.26(2) . .
Pd4 Pd15 Pd14 115.43(2) . .
C6 Pd15 Pd1 103.6(2) . .
C5 Pd15 Pd1 103.9(2) . .
Pd17 Pd15 Pd1 116.06(2) . .
Pd4 Pd15 Pd1 59.230(16) . .
Pd14 Pd15 Pd1 56.202(16) . .
C6 Pd15 Pd20 149.6(2) . .
C5 Pd15 Pd20 46.6(2) . .
Pd17 Pd15 Pd20 119.24(2) . .
Pd4 Pd15 Pd20 89.448(19) . .
Pd14 Pd15 Pd20 58.208(17) . .
Pd1 Pd15 Pd20 58.877(16) . .
C6 Pd15 Pd8 46.16(19) . .
C5 Pd15 Pd8 150.6(2) . .
Pd17 Pd15 Pd8 118.40(2) . .
Pd4 Pd15 Pd8 88.135(19) . .
Pd14 Pd15 Pd8 58.656(17) . .
Pd1 Pd15 Pd8 58.799(16) . .
Pd20 Pd15 Pd8 107.68(2) . .
C6 Pd15 Pd16 45.1(2) . .
C5 Pd15 Pd16 149.2(2) . .
Pd17 Pd15 Pd16 59.257(17) . .
Pd4 Pd15 Pd16 58.732(17) . .
Pd14 Pd15 Pd16 117.79(2) . .
Pd1 Pd15 Pd16 88.445(19) . .
Pd20 Pd15 Pd16 144.05(2) . .
Pd8 Pd15 Pd16 59.270(17) . .
C6 Pd15 Pd26 148.8(2) . .
C5 Pd15 Pd26 45.4(2) . .
Pd17 Pd15 Pd26 58.595(17) . .
Pd4 Pd15 Pd26 59.159(17) . .
Pd14 Pd15 Pd26 118.78(2) . .
Pd1 Pd15 Pd26 88.826(19) . .
Pd20 Pd15 Pd26 60.745(17) . .
Pd8 Pd15 Pd26 143.68(2) . .
Pd16 Pd15 Pd26 108.16(2) . .
C6 Pd16 C7 147.3(3) . .
C6 Pd16 Pd18 92.7(2) . .
C7 Pd16 Pd18 88.1(2) . .
C6 Pd16 Pd4 103.1(2) . .
C7 Pd16 Pd4 105.9(2) . .
Pd18 Pd16 Pd4 115.74(2) . .
C6 Pd16 Pd5 104.4(2) . .
C7 Pd16 Pd5 103.1(2) . .
Pd18 Pd16 Pd5 56.487(17) . .
Pd4 Pd16 Pd5 59.252(16) . .
C6 Pd16 Pd17 89.7(2) . .
C7 Pd16 Pd17 94.0(2) . .
Pd18 Pd16 Pd17 172.12(2) . .
Pd4 Pd16 Pd17 56.383(16) . .
Pd5 Pd16 Pd17 115.63(2) . .
C6 Pd16 Pd23 149.2(2) . .
C7 Pd16 Pd23 47.6(2) . .
Pd18 Pd16 Pd23 117.52(2) . .
Pd4 Pd16 Pd23 59.895(17) . .
Pd5 Pd16 Pd23 88.942(19) . .
Pd17 Pd16 Pd23 59.558(17) . .
C6 Pd16 Pd8 46.6(2) . .
C7 Pd16 Pd8 147.6(2) . .
Pd18 Pd16 Pd8 59.547(17) . .
Pd4 Pd16 Pd8 88.531(19) . .
Pd5 Pd16 Pd8 59.194(17) . .
Pd17 Pd16 Pd8 117.89(2) . .
Pd23 Pd16 Pd8 144.57(2) . .
C6 Pd16 Pd15 45.6(2) . .
C7 Pd16 Pd15 151.9(2) . .
Pd18 Pd16 Pd15 119.42(2) . .
Pd4 Pd16 Pd15 58.648(17) . .
Pd5 Pd16 Pd15 88.983(19) . .
Pd17 Pd16 Pd15 57.980(17) . .
Pd23 Pd16 Pd15 108.52(2) . .
Pd8 Pd16 Pd15 60.029(17) . .
C6 Pd16 Pd28 150.7(2) . .
C7 Pd16 Pd28 45.1(2) . .
Pd18 Pd16 Pd28 58.179(17) . .
Pd4 Pd16 Pd28 88.735(19) . .
Pd5 Pd16 Pd28 58.755(17) . .
Pd17 Pd16 Pd28 118.75(2) . .
Pd23 Pd16 Pd28 59.414(17) . .
Pd8 Pd16 Pd28 108.25(2) . .
Pd15 Pd16 Pd28 143.85(2) . .
P2 Pd17 Pd4 177.25(6) . .
P2 Pd17 Pd27 116.08(6) . 3_567
Pd4 Pd17 Pd27 61.924(17) . 3_567
P2 Pd17 Pd15 118.41(6) . .
Pd4 Pd17 Pd15 62.034(17) . .
Pd27 Pd17 Pd15 114.19(2) 3_567 .
P2 Pd17 Pd26 115.13(6) . .
Pd4 Pd17 Pd26 62.425(17) . .
Pd27 Pd17 Pd26 62.195(18) 3_567 .
Pd15 Pd17 Pd26 63.127(18) . .
P2 Pd17 Pd23 119.23(6) . .
Pd4 Pd17 Pd23 62.016(17) . .
Pd27 Pd17 Pd23 63.879(18) 3_567 .
Pd15 Pd17 Pd23 113.42(2) . .
Pd26 Pd17 Pd23 115.14(2) . .
P2 Pd17 Pd16 121.14(6) . .
Pd4 Pd17 Pd16 61.582(17) . .
Pd27 Pd17 Pd16 113.60(2) 3_567 .
Pd15 Pd17 Pd16 62.763(18) . .
Pd26 Pd17 Pd16 114.71(2) . .
Pd23 Pd17 Pd16 60.667(18) . .
P5 Pd18 Pd5 175.86(6) . .
P5 Pd18 Pd10 117.07(6) . .
Pd5 Pd18 Pd10 62.403(18) . .
P5 Pd18 Pd19 113.83(6) . 3_567
Pd5 Pd18 Pd19 62.106(18) . 3_567
Pd10 Pd18 Pd19 63.216(18) . 3_567
P5 Pd18 Pd28 115.43(6) . .
Pd5 Pd18 Pd28 62.429(18) . .
Pd10 Pd18 Pd28 114.69(2) . .
Pd19 Pd18 Pd28 61.821(18) 3_567 .
P5 Pd18 Pd16 120.70(5) . .
Pd5 Pd18 Pd16 62.064(18) . .
Pd10 Pd18 Pd16 114.31(2) . .
Pd19 Pd18 Pd16 114.35(2) 3_567 .
Pd28 Pd18 Pd16 63.535(18) . .
P5 Pd18 Pd8 122.05(6) . .
Pd5 Pd18 Pd8 61.726(18) . .
Pd10 Pd18 Pd8 62.877(17) . .
Pd19 Pd18 Pd8 114.58(2) 3_567 .
Pd28 Pd18 Pd8 114.38(2) . .
Pd16 Pd18 Pd8 61.665(17) . .
C3 Pd19 C2 148.2(3) . .
C3 Pd19 Pd21 89.3(2) . .
C2 Pd19 Pd21 91.5(2) . .
C3 Pd19 Pd18 93.4(2) . 3_567
C2 Pd19 Pd18 89.7(2) . 3_567
Pd21 Pd19 Pd18 172.88(2) . 3_567
C3 Pd19 Pd2 102.4(2) . .
C2 Pd19 Pd2 104.5(2) . .
Pd21 Pd19 Pd2 56.794(17) . .
Pd18 Pd19 Pd2 116.14(2) 3_567 .
C3 Pd19 Pd5 104.7(2) . 3_567
C2 Pd19 Pd5 103.4(2) . 3_567
Pd21 Pd19 Pd5 116.38(2) . 3_567
Pd18 Pd19 Pd5 56.544(17) 3_567 3_567
Pd2 Pd19 Pd5 59.594(17) . 3_567
C3 Pd19 Pd28 46.8(2) . 3_567
C2 Pd19 Pd28 148.7(2) . 3_567
Pd21 Pd19 Pd28 119.28(2) . 3_567
Pd18 Pd19 Pd28 59.109(17) 3_567 3_567
Pd2 Pd19 Pd28 89.432(19) . 3_567
Pd5 Pd19 Pd28 59.646(17) 3_567 3_567
C3 Pd19 Pd12 148.4(2) . .
C2 Pd19 Pd12 46.2(2) . .
Pd21 Pd19 Pd12 59.194(17) . .
Pd18 Pd19 Pd12 117.52(2) 3_567 .
Pd2 Pd19 Pd12 59.572(17) . .
Pd5 Pd19 Pd12 88.636(19) 3_567 .
Pd28 Pd19 Pd12 144.93(2) 3_567 .
C3 Pd19 Pd10 151.4(2) . 3_567
C2 Pd19 Pd10 45.6(2) . 3_567
Pd21 Pd19 Pd10 118.53(2) . 3_567
Pd18 Pd19 Pd10 58.172(17) 3_567 3_567
Pd2 Pd19 Pd10 89.153(19) . 3_567
Pd5 Pd19 Pd10 58.834(17) 3_567 3_567
Pd28 Pd19 Pd10 108.27(2) 3_567 3_567
Pd12 Pd19 Pd10 59.443(17) . 3_567
C3 Pd19 Pd24 44.7(2) . .
C2 Pd19 Pd24 150.2(2) . .
Pd21 Pd19 Pd24 58.910(17) . .
Pd18 Pd19 Pd24 119.35(2) 3_567 .
Pd2 Pd19 Pd24 58.640(17) . .
Pd5 Pd19 Pd24 89.109(19) 3_567 .
Pd28 Pd19 Pd24 60.437(17) 3_567 .
Pd12 Pd19 Pd24 108.51(2) . .
Pd10 Pd19 Pd24 144.15(2) 3_567 .
C4 Pd20 C5 150.1(3) . .
C4 Pd20 Pd14 87.3(2) . .
C5 Pd20 Pd14 92.9(2) . .
C4 Pd20 Pd21 95.0(2) . .
C5 Pd20 Pd21 88.9(2) . .
Pd14 Pd20 Pd21 172.13(2) . .
C4 Pd20 Pd1 101.0(2) . .
C5 Pd20 Pd1 103.9(2) . .
Pd14 Pd20 Pd1 56.687(17) . .
Pd21 Pd20 Pd1 115.45(2) . .
C4 Pd20 Pd2 104.7(2) . .
C5 Pd20 Pd2 102.1(2) . .
Pd14 Pd20 Pd2 115.69(2) . .
Pd21 Pd20 Pd2 56.442(17) . .
Pd1 Pd20 Pd2 59.006(17) . .
C4 Pd20 Pd24 47.2(2) . .
C5 Pd20 Pd24 148.6(2) . .
Pd14 Pd20 Pd24 117.65(2) . .
Pd21 Pd20 Pd24 59.849(18) . .
Pd1 Pd20 Pd24 88.451(19) . .
Pd2 Pd20 Pd24 59.526(17) . .
C4 Pd20 Pd15 146.4(2) . .
C5 Pd20 Pd15 46.4(2) . .
Pd14 Pd20 Pd15 59.365(17) . .
Pd21 Pd20 Pd15 117.59(2) . .
Pd1 Pd20 Pd15 59.230(17) . .
Pd2 Pd20 Pd15 88.450(19) . .
Pd24 Pd20 Pd15 144.10(2) . .
C4 Pd20 Pd26 152.3(2) . .
C5 Pd20 Pd26 45.0(2) . .
Pd14 Pd20 Pd26 119.24(2) . .
Pd21 Pd20 Pd26 57.637(17) . .
Pd1 Pd20 Pd26 88.622(19) . .
Pd2 Pd20 Pd26 58.326(17) . .
Pd24 Pd20 Pd26 108.06(2) . .
Pd15 Pd20 Pd26 60.049(17) . .
C4 Pd20 Pd13 43.6(2) . .
C5 Pd20 Pd13 150.6(2) . .
Pd14 Pd20 Pd13 57.966(17) . .
Pd21 Pd20 Pd13 119.38(2) . .
Pd1 Pd20 Pd13 58.276(16) . .
Pd2 Pd20 Pd13 88.580(19) . .
Pd24 Pd20 Pd13 59.759(17) . .
Pd15 Pd20 Pd13 107.67(2) . .
Pd26 Pd20 Pd13 143.17(2) . .
P6 Pd21 Pd2 176.22(6) . .
P6 Pd21 Pd26 114.04(6) . .
Pd2 Pd21 Pd26 62.234(18) . .
P6 Pd21 Pd19 121.58(6) . .
Pd2 Pd21 Pd19 61.792(18) . .
Pd26 Pd21 Pd19 114.07(2) . .
P6 Pd21 Pd12 117.23(6) . .
Pd2 Pd21 Pd12 62.198(18) . .
Pd26 Pd21 Pd12 62.871(18) . .
Pd19 Pd21 Pd12 62.033(18) . .
P6 Pd21 Pd20 116.21(6) . .
Pd2 Pd21 Pd20 62.036(18) . .
Pd26 Pd21 Pd20 63.643(18) . .
Pd19 Pd21 Pd20 113.64(2) . .
Pd12 Pd21 Pd20 115.15(2) . .
P6 Pd21 Pd24 120.85(6) . .
Pd2 Pd21 Pd24 61.707(18) . .
Pd26 Pd21 Pd24 113.85(2) . .
Pd19 Pd21 Pd24 63.197(18) . .
Pd12 Pd21 Pd24 114.35(2) . .
Pd20 Pd21 Pd24 60.872(17) . .
P1 Pd22 Pd3 178.12(5) . .
P1 Pd22 Pd6 116.60(5) . .
Pd3 Pd22 Pd6 62.115(18) . .
P1 Pd22 Pd9 115.86(5) . .
Pd3 Pd22 Pd9 62.476(18) . .
Pd6 Pd22 Pd9 64.956(18) . .
P1 Pd22 Pd12 120.02(5) . 3_567
Pd3 Pd22 Pd12 61.831(18) . 3_567
Pd6 Pd22 Pd12 113.58(2) . 3_567
Pd9 Pd22 Pd12 113.71(2) . 3_567
P1 Pd22 Pd10 118.50(5) . .
Pd3 Pd22 Pd10 62.400(18) . .
Pd6 Pd22 Pd10 62.653(18) . .
Pd9 Pd22 Pd10 116.24(2) . .
Pd12 Pd22 Pd10 61.655(17) 3_567 .
P1 Pd22 Pd27 118.66(5) . .
Pd3 Pd22 Pd27 61.560(18) . .
Pd6 Pd22 Pd27 114.10(2) . .
Pd9 Pd22 Pd27 60.548(18) . .
Pd12 Pd22 Pd27 63.074(18) 3_567 .
Pd10 Pd22 Pd27 114.07(2) . .
C10 Pd23 C7 148.7(3) 3_567 .
C10 Pd23 Pd17 86.5(2) 3_567 .
C7 Pd23 Pd17 93.6(2) . .
C10 Pd23 Pd11 103.9(2) 3_567 3_567
C7 Pd23 Pd11 104.2(2) . 3_567
Pd17 Pd23 Pd11 115.34(2) . 3_567
C10 Pd23 Pd25 91.9(2) 3_567 3_567
C7 Pd23 Pd25 92.2(2) . 3_567
Pd17 Pd23 Pd25 171.25(2) . 3_567
Pd11 Pd23 Pd25 56.727(17) 3_567 3_567
C10 Pd23 Pd4 101.3(2) 3_567 .
C7 Pd23 Pd4 104.7(2) . .
Pd17 Pd23 Pd4 56.296(16) . .
Pd11 Pd23 Pd4 59.087(17) 3_567 .
Pd25 Pd23 Pd4 115.79(2) 3_567 .
C10 Pd23 Pd16 146.2(2) 3_567 .
C7 Pd23 Pd16 46.9(2) . .
Pd17 Pd23 Pd16 59.775(17) . .
Pd11 Pd23 Pd16 89.760(19) 3_567 .
Pd25 Pd23 Pd16 121.00(2) 3_567 .
Pd4 Pd23 Pd16 59.399(17) . .
C10 Pd23 Pd28 151.0(2) 3_567 .
C7 Pd23 Pd28 46.5(2) . .
Pd17 Pd23 Pd28 121.49(2) . .
Pd11 Pd23 Pd28 59.219(17) 3_567 .
Pd25 Pd23 Pd28 59.228(18) 3_567 .
Pd4 Pd23 Pd28 89.906(19) . .
Pd16 Pd23 Pd28 61.942(17) . .
C10 Pd23 Pd9 46.6(2) 3_567 3_567
C7 Pd23 Pd9 150.6(2) . 3_567
Pd17 Pd23 Pd9 115.13(2) . 3_567
Pd11 Pd23 Pd9 58.904(17) 3_567 3_567
Pd25 Pd23 Pd9 58.515(17) 3_567 3_567
Pd4 Pd23 Pd9 87.443(19) . 3_567
Pd16 Pd23 Pd9 143.98(2) . 3_567
Pd28 Pd23 Pd9 108.27(2) . 3_567
C10 Pd23 Pd27 44.1(2) 3_567 3_567
C7 Pd23 Pd27 150.8(2) . 3_567
Pd17 Pd23 Pd27 57.414(17) . 3_567
Pd11 Pd23 Pd27 87.037(19) 3_567 3_567
Pd25 Pd23 Pd27 116.14(2) 3_567 3_567
Pd4 Pd23 Pd27 57.840(17) . 3_567
Pd16 Pd23 Pd27 107.57(2) . 3_567
Pd28 Pd23 Pd27 143.19(2) . 3_567
Pd9 Pd23 Pd27 57.760(17) 3_567 3_567
C3 Pd24 C4 149.3(3) . .
C3 Pd24 Pd25 90.7(2) . .
C4 Pd24 Pd25 89.7(2) . .
C3 Pd24 Pd11 103.1(2) . .
C4 Pd24 Pd11 102.8(2) . .
Pd25 Pd24 Pd11 56.975(17) . .
C3 Pd24 Pd2 102.3(2) . .
C4 Pd24 Pd2 104.9(2) . .
Pd25 Pd24 Pd2 116.63(2) . .
Pd11 Pd24 Pd2 59.662(17) . .
C3 Pd24 Pd21 88.8(2) . .
C4 Pd24 Pd21 94.6(2) . .
Pd25 Pd24 Pd21 172.53(2) . .
Pd11 Pd24 Pd21 115.95(2) . .
Pd2 Pd24 Pd21 56.310(17) . .
C3 Pd24 Pd20 148.0(2) . .
C4 Pd24 Pd20 47.3(2) . .
Pd25 Pd24 Pd20 120.65(2) . .
Pd11 Pd24 Pd20 90.369(19) . .
Pd2 Pd24 Pd20 59.677(17) . .
Pd21 Pd24 Pd20 59.279(17) . .
C3 Pd24 Pd13 149.1(2) . .
C4 Pd24 Pd13 44.9(2) . .
Pd25 Pd24 Pd13 58.575(17) . .
Pd11 Pd24 Pd13 58.993(17) . .
Pd2 Pd24 Pd13 90.04(2) . .
Pd21 Pd24 Pd13 121.20(2) . .
Pd20 Pd24 Pd13 62.156(17) . .
C3 Pd24 Pd28 45.8(2) . 3_567
C4 Pd24 Pd28 148.2(2) . 3_567
Pd25 Pd24 Pd28 58.753(17) . 3_567
Pd11 Pd24 Pd28 58.663(17) . 3_567
Pd2 Pd24 Pd28 88.070(19) . 3_567
Pd21 Pd24 Pd28 116.41(2) . 3_567
Pd20 Pd24 Pd28 144.67(2) . 3_567
Pd13 Pd24 Pd28 107.64(2) . 3_567
C3 Pd24 Pd19 45.1(2) . .
C4 Pd24 Pd19 152.2(2) . .
Pd25 Pd24 Pd19 117.24(2) . .
Pd11 Pd24 Pd19 87.710(19) . .
Pd2 Pd24 Pd19 58.194(17) . .
Pd21 Pd24 Pd19 57.893(17) . .
Pd20 Pd24 Pd19 107.93(2) . .
Pd13 Pd24 Pd19 143.64(2) . .
Pd28 Pd24 Pd19 58.583(17) 3_567 .
P3 Pd25 Pd11 177.92(6) . .
P3 Pd25 Pd13 116.33(6) . .
Pd11 Pd25 Pd13 61.876(18) . .
P3 Pd25 Pd9 118.64(6) . .
Pd11 Pd25 Pd9 61.808(18) . .
Pd13 Pd25 Pd9 62.817(18) . .
P3 Pd25 Pd24 116.78(6) . .
Pd11 Pd25 Pd24 61.653(18) . .
Pd13 Pd25 Pd24 62.479(18) . .
Pd9 Pd25 Pd24 114.07(2) . .
P3 Pd25 Pd28 119.27(6) . 3_567
Pd11 Pd25 Pd28 61.563(18) . 3_567
Pd13 Pd25 Pd28 114.14(2) . 3_567
Pd9 Pd25 Pd28 113.08(2) . 3_567
Pd24 Pd25 Pd28 62.806(18) . 3_567
P3 Pd25 Pd23 120.44(6) . 3_567
Pd11 Pd25 Pd23 61.631(17) . 3_567
Pd13 Pd25 Pd23 113.99(2) . 3_567
Pd9 Pd25 Pd23 62.238(18) . 3_567
Pd24 Pd25 Pd23 113.40(2) . 3_567
Pd28 Pd25 Pd23 61.348(18) 3_567 3_567
C5 Pd26 C1 150.0(3) . .
C5 Pd26 Pd21 90.4(2) . .
C1 Pd26 Pd21 91.6(2) . .
C5 Pd26 Pd17 90.2(2) . .
C1 Pd26 Pd17 91.5(2) . .
Pd21 Pd26 Pd17 172.64(2) . .
C5 Pd26 Pd2 103.3(2) . .
C1 Pd26 Pd2 102.9(2) . .
Pd21 Pd26 Pd2 56.908(17) . .
Pd17 Pd26 Pd2 115.85(2) . .
C5 Pd26 Pd4 103.2(2) . .
C1 Pd26 Pd4 102.7(2) . .
Pd21 Pd26 Pd4 116.27(2) . .
Pd17 Pd26 Pd4 56.490(16) . .
Pd2 Pd26 Pd4 59.370(16) . .
C5 Pd26 Pd27 148.7(2) . 3_567
C1 Pd26 Pd27 45.6(2) . 3_567
Pd21 Pd26 Pd27 120.08(2) . 3_567
Pd17 Pd26 Pd27 58.613(17) . 3_567
Pd2 Pd26 Pd27 89.308(19) . 3_567
Pd4 Pd26 Pd27 58.751(17) . 3_567
C5 Pd26 Pd12 149.3(2) . .
C1 Pd26 Pd12 45.3(2) . .
Pd21 Pd26 Pd12 59.084(17) . .
Pd17 Pd26 Pd12 119.62(2) . .
Pd2 Pd26 Pd12 59.181(17) . .
Pd4 Pd26 Pd12 89.336(19) . .
Pd27 Pd26 Pd12 61.139(17) 3_567 .
C5 Pd26 Pd15 45.9(2) . .
C1 Pd26 Pd15 149.4(2) . .
Pd21 Pd26 Pd15 117.83(2) . .
Pd17 Pd26 Pd15 58.279(17) . .
Pd2 Pd26 Pd15 88.143(19) . .
Pd4 Pd26 Pd15 58.451(17) . .
Pd27 Pd26 Pd15 107.30(2) 3_567 .
Pd12 Pd26 Pd15 143.80(2) . .
C5 Pd26 Pd20 45.8(2) . .
C1 Pd26 Pd20 150.0(2) . .
Pd21 Pd26 Pd20 58.719(17) . .
Pd17 Pd26 Pd20 117.39(2) . .
Pd2 Pd26 Pd20 58.656(17) . .
Pd4 Pd26 Pd20 88.140(19) . .
Pd27 Pd26 Pd20 143.65(2) 3_567 .
Pd12 Pd26 Pd20 108.06(2) . .
Pd15 Pd26 Pd20 59.205(17) . .
C1 Pd27 C10 147.8(3) 3_567 .
C1 Pd27 Pd17 93.1(2) 3_567 3_567
C10 Pd27 Pd17 87.6(2) . 3_567
C1 Pd27 Pd4 105.1(2) 3_567 3_567
C10 Pd27 Pd4 102.2(2) . 3_567
Pd17 Pd27 Pd4 57.009(17) 3_567 3_567
C1 Pd27 Pd3 102.1(2) 3_567 .
C10 Pd27 Pd3 106.3(2) . .
Pd17 Pd27 Pd3 116.63(2) 3_567 .
Pd4 Pd27 Pd3 59.623(17) 3_567 .
C1 Pd27 Pd22 88.5(2) 3_567 .
C10 Pd27 Pd22 94.7(2) . .
Pd17 Pd27 Pd22 172.93(2) 3_567 .
Pd4 Pd27 Pd22 115.93(2) 3_567 .
Pd3 Pd27 Pd22 56.314(16) . .
C1 Pd27 Pd9 147.7(2) 3_567 .
C10 Pd27 Pd9 48.0(2) . .
Pd17 Pd27 Pd9 118.73(2) 3_567 .
Pd4 Pd27 Pd9 89.32(2) 3_567 .
Pd3 Pd27 Pd9 60.226(17) . .
Pd22 Pd27 Pd9 59.234(17) . .
C1 Pd27 Pd26 47.0(2) 3_567 3_567
C10 Pd27 Pd26 146.8(2) . 3_567
Pd17 Pd27 Pd26 59.192(18) 3_567 3_567
Pd4 Pd27 Pd26 59.765(17) 3_567 3_567
Pd3 Pd27 Pd26 88.830(19) . 3_567
Pd22 Pd27 Pd26 118.02(2) . 3_567
Pd9 Pd27 Pd26 145.39(2) . 3_567
C1 Pd27 Pd12 44.6(2) 3_567 3_567
C10 Pd27 Pd12 152.8(2) . 3_567
Pd17 Pd27 Pd12 119.00(2) 3_567 3_567
Pd4 Pd27 Pd12 89.208(19) 3_567 3_567
Pd3 Pd27 Pd12 58.418(16) . 3_567
Pd22 Pd27 Pd12 58.174(17) . 3_567
Pd9 Pd27 Pd12 108.53(2) . 3_567
Pd26 Pd27 Pd12 59.930(17) 3_567 3_567
C1 Pd27 Pd23 151.6(2) 3_567 3_567
C10 Pd27 Pd23 44.3(2) . 3_567
Pd17 Pd27 Pd23 58.706(17) 3_567 3_567
Pd4 Pd27 Pd23 58.674(17) 3_567 3_567
Pd3 Pd27 Pd23 89.459(19) . 3_567
Pd22 Pd27 Pd23 119.10(2) . 3_567
Pd9 Pd27 Pd23 60.076(17) . 3_567
Pd26 Pd27 Pd23 108.44(2) 3_567 3_567
Pd12 Pd27 Pd23 144.19(2) 3_567 3_567
C7 Pd28 C3 148.8(3) . 3_567
C7 Pd28 Pd18 88.1(2) . .
C3 Pd28 Pd18 93.1(2) 3_567 .
C7 Pd28 Pd11 105.2(2) . 3_567
C3 Pd28 Pd11 102.4(2) 3_567 3_567
Pd18 Pd28 Pd11 115.59(2) . 3_567
C7 Pd28 Pd25 92.9(2) . 3_567
C3 Pd28 Pd25 89.9(2) 3_567 3_567
Pd18 Pd28 Pd25 172.36(2) . 3_567
Pd11 Pd28 Pd25 56.855(17) 3_567 3_567
C7 Pd28 Pd5 102.7(2) . .
C3 Pd28 Pd5 103.9(2) 3_567 .
Pd18 Pd28 Pd5 56.377(17) . .
Pd11 Pd28 Pd5 59.212(17) 3_567 .
Pd25 Pd28 Pd5 116.06(2) 3_567 .
C7 Pd28 Pd19 147.1(2) . 3_567
C3 Pd28 Pd19 46.5(2) 3_567 3_567
Pd18 Pd28 Pd19 59.070(17) . 3_567
Pd11 Pd28 Pd19 89.090(19) 3_567 3_567
Pd25 Pd28 Pd19 119.32(2) 3_567 3_567
Pd5 Pd28 Pd19 59.171(17) . 3_567
C7 Pd28 Pd23 47.2(2) . .
C3 Pd28 Pd23 149.1(2) 3_567 .
Pd18 Pd28 Pd23 116.86(2) . .
Pd11 Pd28 Pd23 59.424(17) 3_567 .
Pd25 Pd28 Pd23 59.422(18) 3_567 .
Pd5 Pd28 Pd23 88.229(19) . .
Pd19 Pd28 Pd23 144.21(2) 3_567 .
C7 Pd28 Pd24 151.2(2) . 3_567
C3 Pd28 Pd24 45.0(2) 3_567 3_567
Pd18 Pd28 Pd24 119.86(2) . 3_567
Pd11 Pd28 Pd24 58.618(17) 3_567 3_567
Pd25 Pd28 Pd24 58.442(17) 3_567 3_567
Pd5 Pd28 Pd24 89.156(19) . 3_567
Pd19 Pd28 Pd24 60.979(17) 3_567 3_567
Pd23 Pd28 Pd24 108.24(2) . 3_567
C7 Pd28 Pd16 45.1(2) . .
C3 Pd28 Pd16 151.1(2) 3_567 .
Pd18 Pd28 Pd16 58.286(17) . .
Pd11 Pd28 Pd16 87.975(19) 3_567 .
Pd25 Pd28 Pd16 117.91(2) 3_567 .
Pd5 Pd28 Pd16 58.321(16) . .
Pd19 Pd28 Pd16 107.80(2) 3_567 .
Pd23 Pd28 Pd16 58.644(17) . .
Pd24 Pd28 Pd16 143.25(2) 3_567 .
C17 P1 C14 105.3(4) . .
C17 P1 C11 106.1(4) . .
C14 P1 C11 104.4(4) . .
C17 P1 Pd22 114.3(3) . .
C14 P1 Pd22 109.9(3) . .
C11 P1 Pd22 115.8(3) . .
C26 P2 C20 103.8(5) . .
C26 P2 C23 107.2(4) . .
C20 P2 C23 100.8(5) . .
C26 P2 Pd17 114.8(3) . .
C20 P2 Pd17 115.8(3) . .
C23 P2 Pd17 113.0(3) . .
C32 P3 C29 105.2(4) . .
C32 P3 C35 103.0(4) . .
C29 P3 C35 101.0(5) . .
C32 P3 Pd25 114.9(3) . .
C29 P3 Pd25 114.9(3) . .
C35 P3 Pd25 116.1(3) . .
C44 P4 C41 106.4(4) . .
C44 P4 C38 105.2(4) . .
C41 P4 C38 104.5(4) . .
C44 P4 Pd14 114.1(3) . .
C41 P4 Pd14 115.5(3) . .
C38 P4 Pd14 110.2(3) . .
C47 P5 C53 106.9(5) . .
C47 P5 C50 104.4(5) . .
C53 P5 C50 104.7(5) . .
C47 P5 Pd18 115.6(3) . .
C53 P5 Pd18 114.1(3) . .
C50 P5 Pd18 110.2(3) . .
C62 P6 C59 107.9(5) . .
C62 P6 C56 104.2(5) . .
C59 P6 C56 102.2(5) . .
C62 P6 Pd21 115.3(3) . .
C59 P6 Pd21 114.4(3) . .
C56 P6 Pd21 111.6(3) . .
O1 C1 Pd27 125.7(6) . 3_567
O1 C1 Pd12 125.7(6) . .
Pd27 C1 Pd12 91.0(3) 3_567 .
O1 C1 Pd26 126.7(6) . .
Pd27 C1 Pd26 87.4(3) 3_567 .
Pd12 C1 Pd26 88.3(3) . .
O2 C2 Pd12 128.0(6) . .
O2 C2 Pd19 124.8(6) . .
Pd12 C2 Pd19 87.5(3) . .
O2 C2 Pd10 127.4(6) . 3_567
Pd12 C2 Pd10 87.3(3) . 3_567
Pd19 C2 Pd10 88.8(3) . 3_567
O3 C3 Pd24 125.3(6) . .
O3 C3 Pd19 126.3(6) . .
Pd24 C3 Pd19 90.1(3) . .
O3 C3 Pd28 126.9(6) . 3_567
Pd24 C3 Pd28 89.2(3) . 3_567
Pd19 C3 Pd28 86.7(3) . 3_567
O4 C4 Pd13 124.3(6) . .
O4 C4 Pd24 128.3(6) . .
Pd13 C4 Pd24 88.8(3) . .
O4 C4 Pd20 126.2(6) . .
Pd13 C4 Pd20 91.4(3) . .
Pd24 C4 Pd20 85.6(3) . .
O5 C5 Pd26 126.5(6) . .
O5 C5 Pd15 126.4(6) . .
Pd26 C5 Pd15 88.7(3) . .
O5 C5 Pd20 126.4(6) . .
Pd26 C5 Pd20 89.2(3) . .
Pd15 C5 Pd20 87.0(3) . .
O6 C6 Pd16 127.1(6) . .
O6 C6 Pd15 126.6(6) . .
Pd16 C6 Pd15 89.3(3) . .
O6 C6 Pd8 125.8(6) . .
Pd16 C6 Pd8 87.5(3) . .
Pd15 C6 Pd8 87.9(3) . .
O7 C7 Pd16 126.2(6) . .
O7 C7 Pd28 126.1(6) . .
Pd16 C7 Pd28 89.8(3) . .
O7 C7 Pd23 129.4(6) . .
Pd16 C7 Pd23 85.5(3) . .
Pd28 C7 Pd23 86.3(3) . .
O8 C8 Pd8 125.8(5) . .
O8 C8 Pd6 126.5(6) . .
Pd8 C8 Pd6 88.5(3) . .
O8 C8 Pd10 127.0(6) . .
Pd8 C8 Pd10 88.8(3) . .
Pd6 C8 Pd10 87.6(3) . .
O9 C9 Pd9 124.4(6) . .
O9 C9 Pd6 126.2(6) . .
Pd9 C9 Pd6 91.6(3) . .
O9 C9 Pd13 128.2(6) . .
Pd9 C9 Pd13 88.5(3) . .
Pd6 C9 Pd13 85.7(3) . .
O10 C10 Pd27 126.5(6) . .
O10 C10 Pd23 123.9(6) . 3_567
Pd27 C10 Pd23 91.6(3) . 3_567
O10 C10 Pd9 129.0(6) . .
Pd27 C10 Pd9 85.5(3) . .
Pd23 C10 Pd9 88.0(3) 3_567 .
C13 C11 C12 109.2(7) . .
C13 C11 P1 113.4(6) . .
C12 C11 P1 113.7(6) . .
C13 C11 H11 106.7 . .
C12 C11 H11 106.7 . .
P1 C11 H11 106.7 . .
C11 C12 H12A 109.5 . .
C11 C12 H12B 109.5 . .
H12A C12 H12B 109.5 . .
C11 C12 H12C 109.5 . .
H12A C12 H12C 109.5 . .
H12B C12 H12C 109.5 . .
C11 C13 H13A 109.5 . .
C11 C13 H13B 109.5 . .
H13A C13 H13B 109.5 . .
C11 C13 H13C 109.5 . .
H13A C13 H13C 109.5 . .
H13B C13 H13C 109.5 . .
C15 C14 C16 109.1(8) . .
C15 C14 P1 119.3(7) . .
C16 C14 P1 109.5(6) . .
C15 C14 H14 106.0 . .
C16 C14 H14 106.0 . .
P1 C14 H14 106.0 . .
C14 C15 H15A 109.5 . .
C14 C15 H15B 109.5 . .
H15A C15 H15B 109.5 . .
C14 C15 H15C 109.5 . .
H15A C15 H15C 109.5 . .
H15B C15 H15C 109.5 . .
C14 C16 H16A 109.5 . .
C14 C16 H16B 109.5 . .
H16A C16 H16B 109.5 . .
C14 C16 H16C 109.5 . .
H16A C16 H16C 109.5 . .
H16B C16 H16C 109.5 . .
C19 C17 C18 110.5(8) . .
C19 C17 P1 109.9(6) . .
C18 C17 P1 111.6(6) . .
C19 C17 H17 108.3 . .
C18 C17 H17 108.3 . .
P1 C17 H17 108.3 . .
C17 C18 H18A 109.5 . .
C17 C18 H18B 109.5 . .
H18A C18 H18B 109.5 . .
C17 C18 H18C 109.5 . .
H18A C18 H18C 109.5 . .
H18B C18 H18C 109.5 . .
C17 C19 H19A 109.5 . .
C17 C19 H19B 109.5 . .
H19A C19 H19B 109.5 . .
C17 C19 H19C 109.5 . .
H19A C19 H19C 109.5 . .
H19B C19 H19C 109.5 . .
C21 C20 C22 108.5(11) . .
C21 C20 P2 114.2(9) . .
C22 C20 P2 111.1(8) . .
C21 C20 H20 107.6 . .
C22 C20 H20 107.6 . .
P2 C20 H20 107.6 . .
C20 C21 H21A 109.5 . .
C20 C21 H21B 109.5 . .
H21A C21 H21B 109.5 . .
C20 C21 H21C 109.5 . .
H21A C21 H21C 109.5 . .
H21B C21 H21C 109.5 . .
C20 C22 H22A 109.5 . .
C20 C22 H22B 109.5 . .
H22A C22 H22B 109.5 . .
C20 C22 H22C 109.5 . .
H22A C22 H22C 109.5 . .
H22B C22 H22C 109.5 . .
C25 C23 C24 111.9(9) . .
C25 C23 P2 115.0(8) . .
C24 C23 P2 112.1(7) . .
C25 C23 H23 105.7 . .
C24 C23 H23 105.7 . .
P2 C23 H23 105.7 . .
C23 C24 H24A 109.5 . .
C23 C24 H24B 109.5 . .
H24A C24 H24B 109.5 . .
C23 C24 H24C 109.5 . .
H24A C24 H24C 109.5 . .
H24B C24 H24C 109.5 . .
C23 C25 H25A 109.5 . .
C23 C25 H25B 109.5 . .
H25A C25 H25B 109.5 . .
C23 C25 H25C 109.5 . .
H25A C25 H25C 109.5 . .
H25B C25 H25C 109.5 . .
C28 C26 C27 111.6(9) . .
C28 C26 P2 111.6(7) . .
C27 C26 P2 110.1(7) . .
C28 C26 H26 107.8 . .
C27 C26 H26 107.8 . .
P2 C26 H26 107.8 . .
C26 C27 H27A 109.5 . .
C26 C27 H27B 109.5 . .
H27A C27 H27B 109.5 . .
C26 C27 H27C 109.5 . .
H27A C27 H27C 109.5 . .
H27B C27 H27C 109.5 . .
C26 C28 H28A 109.5 . .
C26 C28 H28B 109.5 . .
H28A C28 H28B 109.5 . .
C26 C28 H28C 109.5 . .
H28A C28 H28C 109.5 . .
H28B C28 H28C 109.5 . .
C30 C29 C31 110.1(8) . .
C30 C29 P3 114.9(7) . .
C31 C29 P3 113.7(7) . .
C30 C29 H29 105.8 . .
C31 C29 H29 105.8 . .
P3 C29 H29 105.8 . .
C29 C30 H30A 109.5 . .
C29 C30 H30B 109.5 . .
H30A C30 H30B 109.5 . .
C29 C30 H30C 109.5 . .
H30A C30 H30C 109.5 . .
H30B C30 H30C 109.5 . .
C29 C31 H31A 109.5 . .
C29 C31 H31B 109.5 . .
H31A C31 H31B 109.5 . .
C29 C31 H31C 109.5 . .
H31A C31 H31C 109.5 . .
H31B C31 H31C 109.5 . .
C34 C32 C33 110.1(9) . .
C34 C32 P3 112.6(7) . .
C33 C32 P3 111.2(6) . .
C34 C32 H32 107.5 . .
C33 C32 H32 107.5 . .
P3 C32 H32 107.5 . .
C32 C33 H33A 109.5 . .
C32 C33 H33B 109.5 . .
H33A C33 H33B 109.5 . .
C32 C33 H33C 109.5 . .
H33A C33 H33C 109.5 . .
H33B C33 H33C 109.5 . .
C32 C34 H34A 109.5 . .
C32 C34 H34B 109.5 . .
H34A C34 H34B 109.5 . .
C32 C34 H34C 109.5 . .
H34A C34 H34C 109.5 . .
H34B C34 H34C 109.5 . .
C36 C35 C37 110.0(9) . .
C36 C35 P3 113.0(8) . .
C37 C35 P3 112.2(7) . .
C36 C35 H35 107.1 . .
C37 C35 H35 107.1 . .
P3 C35 H35 107.1 . .
C35 C36 H36A 109.5 . .
C35 C36 H36B 109.5 . .
H36A C36 H36B 109.5 . .
C35 C36 H36C 109.5 . .
H36A C36 H36C 109.5 . .
H36B C36 H36C 109.5 . .
C35 C37 H37A 109.5 . .
C35 C37 H37B 109.5 . .
H37A C37 H37B 109.5 . .
C35 C37 H37C 109.5 . .
H37A C37 H37C 109.5 . .
H37B C37 H37C 109.5 . .
C39 C38 C40 110.2(7) . .
C39 C38 P4 111.1(6) . .
C40 C38 P4 117.8(6) . .
C39 C38 H38 105.6 . .
C40 C38 H38 105.6 . .
P4 C38 H38 105.6 . .
C38 C39 H39A 109.5 . .
C38 C39 H39B 109.5 . .
H39A C39 H39B 109.5 . .
C38 C39 H39C 109.5 . .
H39A C39 H39C 109.5 . .
H39B C39 H39C 109.5 . .
C38 C40 H40A 109.5 . .
C38 C40 H40B 109.5 . .
H40A C40 H40B 109.5 . .
C38 C40 H40C 109.5 . .
H40A C40 H40C 109.5 . .
H40B C40 H40C 109.5 . .
C43 C41 C42 111.1(7) . .
C43 C41 P4 114.5(6) . .
C42 C41 P4 112.5(6) . .
C43 C41 H41 106.0 . .
C42 C41 H41 106.0 . .
P4 C41 H41 106.0 . .
C41 C42 H42A 109.5 . .
C41 C42 H42B 109.5 . .
H42A C42 H42B 109.5 . .
C41 C42 H42C 109.5 . .
H42A C42 H42C 109.5 . .
H42B C42 H42C 109.5 . .
C41 C43 H43A 109.5 . .
C41 C43 H43B 109.5 . .
H43A C43 H43B 109.5 . .
C41 C43 H43C 109.5 . .
H43A C43 H43C 109.5 . .
H43B C43 H43C 109.5 . .
C46 C44 C45 111.6(7) . .
C46 C44 P4 111.9(6) . .
C45 C44 P4 109.3(5) . .
C46 C44 H44 108.0 . .
C45 C44 H44 108.0 . .
P4 C44 H44 108.0 . .
C44 C45 H45A 109.5 . .
C44 C45 H45B 109.5 . .
H45A C45 H45B 109.5 . .
C44 C45 H45C 109.5 . .
H45A C45 H45C 109.5 . .
H45B C45 H45C 109.5 . .
C44 C46 H46A 109.5 . .
C44 C46 H46B 109.5 . .
H46A C46 H46B 109.5 . .
C44 C46 H46C 109.5 . .
H46A C46 H46C 109.5 . .
H46B C46 H46C 109.5 . .
C48 C47 C49 108.8(9) . .
C48 C47 P5 112.2(7) . .
C49 C47 P5 111.2(7) . .
C48 C47 H47 108.2 . .
C49 C47 H47 108.2 . .
P5 C47 H47 108.2 . .
C47 C48 H48A 109.5 . .
C47 C48 H48B 109.5 . .
H48A C48 H48B 109.5 . .
C47 C48 H48C 109.5 . .
H48A C48 H48C 109.5 . .
H48B C48 H48C 109.5 . .
C47 C49 H49A 109.5 . .
C47 C49 H49B 109.5 . .
H49A C49 H49B 109.5 . .
C47 C49 H49C 109.5 . .
H49A C49 H49C 109.5 . .
H49B C49 H49C 109.5 . .
C51 C50 C52 111.0(9) . .
C51 C50 P5 117.7(9) . .
C52 C50 P5 111.0(7) . .
C51 C50 H50 105.4 . .
C52 C50 H50 105.4 . .
P5 C50 H50 105.4 . .
C50 C51 H51A 109.5 . .
C50 C51 H51B 109.5 . .
H51A C51 H51B 109.5 . .
C50 C51 H51C 109.5 . .
H51A C51 H51C 109.5 . .
H51B C51 H51C 109.5 . .
C50 C52 H52A 109.5 . .
C50 C52 H52B 109.5 . .
H52A C52 H52B 109.5 . .
C50 C52 H52C 109.5 . .
H52A C52 H52C 109.5 . .
H52B C52 H52C 109.5 . .
C54 C53 C55 112.4(8) . .
C54 C53 P5 114.6(7) . .
C55 C53 P5 111.0(6) . .
C54 C53 H53 106.0 . .
C55 C53 H53 106.0 . .
P5 C53 H53 106.0 . .
C53 C54 H54A 109.5 . .
C53 C54 H54B 109.5 . .
H54A C54 H54B 109.5 . .
C53 C54 H54C 109.5 . .
H54A C54 H54C 109.5 . .
H54B C54 H54C 109.5 . .
C53 C55 H55A 109.5 . .
C53 C55 H55B 109.5 . .
H55A C55 H55B 109.5 . .
C53 C55 H55C 109.5 . .
H55A C55 H55C 109.5 . .
H55B C55 H55C 109.5 . .
C58 C56 C57 110.3(10) . .
C58 C56 P6 119.3(8) . .
C57 C56 P6 109.1(9) . .
C58 C56 H56 105.7 . .
C57 C56 H56 105.7 . .
P6 C56 H56 105.7 . .
C56 C57 H57A 109.5 . .
C56 C57 H57B 109.5 . .
H57A C57 H57B 109.5 . .
C56 C57 H57C 109.5 . .
H57A C57 H57C 109.5 . .
H57B C57 H57C 109.5 . .
C56 C58 H58A 109.5 . .
C56 C58 H58B 109.5 . .
H58A C58 H58B 109.5 . .
C56 C58 H58C 109.5 . .
H58A C58 H58C 109.5 . .
H58B C58 H58C 109.5 . .
C60 C59 C61 112.0(8) . .
C60 C59 P6 108.3(6) . .
C61 C59 P6 110.4(7) . .
C60 C59 H59 108.7 . .
C61 C59 H59 108.7 . .
P6 C59 H59 108.7 . .
C59 C60 H60A 109.5 . .
C59 C60 H60B 109.5 . .
H60A C60 H60B 109.5 . .
C59 C60 H60C 109.5 . .
H60A C60 H60C 109.5 . .
H60B C60 H60C 109.5 . .
C59 C61 H61A 109.5 . .
C59 C61 H61B 109.5 . .
H61A C61 H61B 109.5 . .
C59 C61 H61C 109.5 . .
H61A C61 H61C 109.5 . .
H61B C61 H61C 109.5 . .
C64 C62 C63 109.2(10) . .
C64 C62 P6 114.8(7) . .
C63 C62 P6 112.0(7) . .
C64 C62 H62 106.8 . .
C63 C62 H62 106.8 . .
P6 C62 H62 106.8 . .
C62 C63 H63A 109.5 . .
C62 C63 H63B 109.5 . .
H63A C63 H63B 109.5 . .
C62 C63 H63C 109.5 . .
H63A C63 H63C 109.5 . .
H63B C63 H63C 109.5 . .
C62 C64 H64A 109.5 . .
C62 C64 H64B 109.5 . .
H64A C64 H64B 109.5 . .
C62 C64 H64C 109.5 . .
H64A C64 H64C 109.5 . .
H64B C64 H64C 109.5 . .
C73 O70 C70 114.6(15) . .
O70 C70 C72 107(3) . .
O70 C70 C71 113(3) . .
C72 C70 C71 110.8(10) . .
O70 C70 H70 108.8 . .
C72 C70 H70 108.8 . .
C71 C70 H70 108.8 . .
C70 C71 H71A 109.5 . .
C70 C71 H71B 109.5 . .
H71A C71 H71B 109.5 . .
C70 C71 H71C 109.5 . .
H71A C71 H71C 109.5 . .
H71B C71 H71C 109.5 . .
C70 C72 H72A 109.5 . .
C70 C72 H72B 109.5 . .
H72A C72 H72B 109.5 . .
C70 C72 H72C 109.5 . .
H72A C72 H72C 109.5 . .
H72B C72 H72C 109.5 . .
O70 C73 C75 114(3) . .
O70 C73 C74 99(2) . .
C75 C73 C74 111.4(10) . .
O70 C73 H73 110.8 . .
C75 C73 H73 110.8 . .
C74 C73 H73 110.8 . .
C73 C74 H74A 109.5 . .
C73 C74 H74B 109.5 . .
H74A C74 H74B 109.5 . .
C73 C74 H74C 109.5 . .
H74A C74 H74C 109.5 . .
H74B C74 H74C 109.5 . .
C73 C75 H75A 109.5 . .
C73 C75 H75B 109.5 . .
H75A C75 H75B 109.5 . .
C73 C75 H75C 109.5 . .
H75A C75 H75C 109.5 . .
H75B C75 H75C 109.5 . .
C80 O80 C83 114.2(18) . .
O80 C80 C82 119(6) . .
O80 C80 C81 117(5) . .
C82 C80 C81 111.1(10) . .
O80 C80 H80 102.5 . .
C82 C80 H80 102.5 . .
C81 C80 H80 102.5 . .
C80 C81 H81A 109.5 . .
C80 C81 H81B 109.5 . .
H81A C81 H81B 109.5 . .
C80 C81 H81C 109.5 . .
H81A C81 H81C 109.5 . .
H81B C81 H81C 109.5 . .
C80 C82 H82A 109.5 . .
C80 C82 H82B 109.5 . .
H82A C82 H82B 109.5 . .
C80 C82 H82C 109.5 . .
H82A C82 H82C 109.5 . .
H82B C82 H82C 109.5 . .
O80 C83 C84 111.0(14) . .
O80 C83 C85 99(5) . .
C84 C83 C85 111.5(10) . .
O80 C83 H83 111.5 . .
C84 C83 H83 111.5 . .
C85 C83 H83 111.5 . .
C83 C84 H84A 109.5 . .
C83 C84 H84B 109.5 . .
H84A C84 H84B 109.5 . .
C83 C84 H84C 109.5 . .
H84A C84 H84C 109.5 . .
H84B C84 H84C 109.5 . .
C83 C85 H85A 109.5 . .
C83 C85 H85B 109.5 . .
H85A C85 H85B 109.5 . .
C83 C85 H85C 109.5 . .
H85A C85 H85C 109.5 . .
H85B C85 H85C 109.5 . .

loop_
_geom_bond_atom_site_label_1
_geom_bond_atom_site_label_2
_geom_bond_distance
_geom_bond_site_symmetry_2
Pd1 Pd7 2.6237(5) .
Pd1 Pd14 2.6288(7) .
Pd1 Pd2 2.7472(7) .
Pd1 Pd4 2.7571(7) .
Pd1 Pd11 2.7675(7) .
Pd1 Pd5 2.7693(7) .
Pd1 Pd3 2.7705(7) .
Pd1 Pd8 2.7846(7) .
Pd1 Pd20 2.7851(7) .
Pd1 Pd6 2.7853(7) .
Pd1 Pd13 2.7923(7) .
Pd1 Pd15 2.7954(7) .
Pd2 Pd7 2.6292(5) .
Pd2 Pd21 2.6355(7) .
Pd2 Pd3 2.7625(7) 3_567
Pd2 Pd5 2.7646(7) 3_567
Pd2 Pd4 2.7675(7) .
Pd2 Pd11 2.7726(7) .
Pd2 Pd19 2.7757(7) .
Pd2 Pd26 2.7835(7) .
Pd2 Pd24 2.7890(7) .
Pd2 Pd20 2.7934(7) .
Pd2 Pd12 2.7989(7) .
Pd3 Pd7 2.6240(5) .
Pd3 Pd22 2.6324(7) .
Pd3 Pd5 2.7624(7) .
Pd3 Pd2 2.7625(7) 3_567
Pd3 Pd4 2.7627(7) 3_567
Pd3 Pd11 2.7631(7) .
Pd3 Pd6 2.7710(7) .
Pd3 Pd27 2.7818(7) .
Pd3 Pd12 2.7833(7) 3_567
Pd3 Pd9 2.8034(7) .
Pd3 Pd10 2.8095(7) .
Pd4 Pd7 2.6287(5) .
Pd4 Pd17 2.6382(6) .
Pd4 Pd5 2.7557(7) .
Pd4 Pd11 2.7575(7) 3_567
Pd4 Pd3 2.7627(7) 3_567
Pd4 Pd27 2.7753(7) 3_567
Pd4 Pd15 2.7837(7) .
Pd4 Pd16 2.7862(7) .
Pd4 Pd23 2.8004(7) .
Pd4 Pd26 2.8047(7) .
Pd5 Pd7 2.6244(5) .
Pd5 Pd18 2.6314(7) .
Pd5 Pd11 2.7603(7) 3_567
Pd5 Pd2 2.7646(7) 3_567
Pd5 Pd8 2.7868(7) .
Pd5 Pd19 2.7876(7) 3_567
Pd5 Pd16 2.7883(7) .
Pd5 Pd10 2.7924(7) .
Pd5 Pd28 2.8013(7) .
Pd6 C9 2.071(7) .
Pd6 C8 2.071(7) .
Pd6 Pd22 2.7361(7) .
Pd6 Pd14 2.7794(7) .
Pd6 Pd13 2.8247(7) .
Pd6 Pd10 2.8709(7) .
Pd6 Pd8 2.8835(7) .
Pd6 Pd9 2.9560(7) .
Pd7 Pd1 2.6236(5) 3_567
Pd7 Pd3 2.6240(5) 3_567
Pd7 Pd5 2.6243(5) 3_567
Pd7 Pd4 2.6287(5) 3_567
Pd7 Pd2 2.6292(5) 3_567
Pd7 Pd11 2.6348(5) .
Pd7 Pd11 2.6348(5) 3_567
Pd8 C8 2.061(7) .
Pd8 C6 2.075(7) .
Pd8 Pd14 2.7739(7) .
Pd8 Pd18 2.7943(7) .
Pd8 Pd16 2.8531(7) .
Pd8 Pd15 2.8753(7) .
Pd8 Pd10 2.8946(7) .
Pd9 C9 2.053(7) .
Pd9 C10 2.090(7) .
Pd9 Pd22 2.7686(7) .
Pd9 Pd25 2.7707(7) .
Pd9 Pd11 2.7874(7) .
Pd9 Pd27 2.8057(7) .
Pd9 Pd23 2.8750(7) 3_567
Pd9 Pd13 2.8856(7) .
Pd10 C2 2.070(7) 3_567
Pd10 C8 2.076(7) .
Pd10 Pd18 2.7549(7) .
Pd10 Pd22 2.7853(7) .
Pd10 Pd12 2.8516(7) 3_567
Pd10 Pd19 2.8946(7) 3_567
Pd11 Pd25 2.6528(7) .
Pd11 Pd4 2.7574(7) 3_567
Pd11 Pd5 2.7603(7) 3_567
Pd11 Pd24 2.7846(7) .
Pd11 Pd28 2.7860(7) 3_567
Pd11 Pd13 2.7877(7) .
Pd11 Pd23 2.7919(7) 3_567
Pd12 C1 2.049(7) .
Pd12 C2 2.063(7) .
Pd12 Pd21 2.7782(7) .
Pd12 Pd22 2.7793(7) 3_567
Pd12 Pd3 2.7832(7) 3_567
Pd12 Pd10 2.8516(7) 3_567
Pd12 Pd19 2.8568(7) .
Pd12 Pd26 2.8820(7) .
Pd12 Pd27 2.9165(7) 3_567
Pd13 C4 2.032(7) .
Pd13 C9 2.083(8) .
Pd13 Pd14 2.7642(7) .
Pd13 Pd25 2.7664(7) .
Pd13 Pd24 2.8750(7) .
Pd13 Pd20 2.9426(7) .
Pd14 P4 2.2372(19) .
Pd14 Pd20 2.7517(7) .
Pd14 Pd15 2.7856(7) .
Pd15 C6 2.067(7) .
Pd15 C5 2.080(7) .
Pd15 Pd17 2.7603(7) .
Pd15 Pd20 2.8697(7) .
Pd15 Pd16 2.8946(7) .
Pd15 Pd26 2.8946(7) .
Pd16 C6 2.051(7) .
Pd16 C7 2.067(7) .
Pd16 Pd18 2.7723(7) .
Pd16 Pd17 2.7980(7) .
Pd16 Pd23 2.8231(7) .
Pd16 Pd28 2.9174(7) .
Pd17 P2 2.2434(19) .
Pd17 Pd27 2.7528(7) 3_567
Pd17 Pd26 2.7696(7) .
Pd17 Pd23 2.7919(7) .
Pd18 P5 2.236(2) .
Pd18 Pd19 2.7680(7) 3_567
Pd18 Pd28 2.7691(7) .
Pd19 C3 2.066(7) .
Pd19 C2 2.068(7) .
Pd19 Pd21 2.7659(7) .
Pd19 Pd18 2.7679(7) 3_567
Pd19 Pd5 2.7875(7) 3_567
Pd19 Pd28 2.8443(7) 3_567
Pd19 Pd10 2.8946(7) 3_567
Pd19 Pd24 2.9145(7) .
Pd20 C4 2.081(7) .
Pd20 C5 2.089(8) .
Pd20 Pd21 2.7799(7) .
Pd20 Pd24 2.8248(7) .
Pd20 Pd26 2.9146(7) .
Pd21 P6 2.2413(19) .
Pd21 Pd26 2.7475(7) .
Pd21 Pd24 2.7962(7) .
Pd22 P1 2.2441(18) .
Pd22 Pd12 2.7793(7) 3_567
Pd22 Pd27 2.7966(7) .
Pd23 C10 2.048(8) 3_567
Pd23 C7 2.092(7) .
Pd23 Pd11 2.7919(7) 3_567
Pd23 Pd25 2.7920(7) 3_567
Pd23 Pd28 2.8459(7) .
Pd23 Pd9 2.8750(7) 3_567
Pd23 Pd27 2.9334(7) 3_567
Pd24 C3 2.051(8) .
Pd24 C4 2.078(7) .
Pd24 Pd25 2.7772(7) .
Pd24 Pd28 2.8990(7) 3_567
Pd25 P3 2.2470(19) .
Pd25 Pd28 2.7865(7) 3_567
Pd25 Pd23 2.7921(7) 3_567
Pd26 C5 2.060(8) .
Pd26 C1 2.089(8) .
Pd26 Pd27 2.8524(7) 3_567
Pd27 C1 2.039(8) 3_567
Pd27 C10 2.044(7) .
Pd27 Pd17 2.7529(7) 3_567
Pd27 Pd4 2.7754(7) 3_567
Pd27 Pd26 2.8523(7) 3_567
Pd27 Pd12 2.9165(7) 3_567
Pd27 Pd23 2.9335(7) 3_567
Pd28 C7 2.067(8) .
Pd28 C3 2.077(7) 3_567
Pd28 Pd11 2.7860(7) 3_567
Pd28 Pd25 2.7864(7) 3_567
Pd28 Pd19 2.8444(7) 3_567
Pd28 Pd24 2.8990(7) 3_567
P1 C17 1.841(8) .
P1 C14 1.851(8) .
P1 C11 1.870(8) .
P2 C26 1.837(9) .
P2 C20 1.858(10) .
P2 C23 1.882(10) .
P3 C32 1.842(9) .
P3 C29 1.864(9) .
P3 C35 1.894(10) .
P4 C44 1.860(8) .
P4 C41 1.862(8) .
P4 C38 1.865(9) .
P5 C47 1.832(10) .
P5 C53 1.866(9) .
P5 C50 1.911(11) .
P6 C62 1.839(10) .
P6 C59 1.859(9) .
P6 C56 1.909(11) .
O1 C1 1.171(9) .
O2 C2 1.163(9) .
O3 C3 1.171(9) .
O4 C4 1.178(9) .
O5 C5 1.159(10) .
O6 C6 1.175(9) .
O7 C7 1.157(9) .
O8 C8 1.161(9) .
O9 C9 1.164(9) .
O10 C10 1.180(9) .
C1 Pd27 2.039(8) 3_567
C2 Pd10 2.070(7) 3_567
C3 Pd28 2.077(7) 3_567
C10 Pd23 2.048(8) 3_567
C11 C13 1.517(12) .
C11 C12 1.540(11) .
C11 H11 1.0000 .
C12 H12A 0.9800 .
C12 H12B 0.9800 .
C12 H12C 0.9800 .
C13 H13A 0.9800 .
C13 H13B 0.9800 .
C13 H13C 0.9800 .
C14 C15 1.496(13) .
C14 C16 1.543(14) .
C14 H14 1.0000 .
C15 H15A 0.9800 .
C15 H15B 0.9800 .
C15 H15C 0.9800 .
C16 H16A 0.9800 .
C16 H16B 0.9800 .
C16 H16C 0.9800 .
C17 C19 1.527(13) .
C17 C18 1.531(12) .
C17 H17 1.0000 .
C18 H18A 0.9800 .
C18 H18B 0.9800 .
C18 H18C 0.9800 .
C19 H19A 0.9800 .
C19 H19B 0.9800 .
C19 H19C 0.9800 .
C20 C21 1.47(2) .
C20 C22 1.555(17) .
C20 H20 1.0000 .
C21 H21A 0.9800 .
C21 H21B 0.9800 .
C21 H21C 0.9800 .
C22 H22A 0.9800 .
C22 H22B 0.9800 .
C22 H22C 0.9800 .
C23 C25 1.528(13) .
C23 C24 1.532(16) .
C23 H23 1.0000 .
C24 H24A 0.9800 .
C24 H24B 0.9800 .
C24 H24C 0.9800 .
C25 H25A 0.9800 .
C25 H25B 0.9800 .
C25 H25C 0.9800 .
C26 C28 1.526(15) .
C26 C27 1.539(15) .
C26 H26 1.0000 .
C27 H27A 0.9800 .
C27 H27B 0.9800 .
C27 H27C 0.9800 .
C28 H28A 0.9800 .
C28 H28B 0.9800 .
C28 H28C 0.9800 .
C29 C30 1.510(14) .
C29 C31 1.538(13) .
C29 H29 1.0000 .
C30 H30A 0.9800 .
C30 H30B 0.9800 .
C30 H30C 0.9800 .
C31 H31A 0.9800 .
C31 H31B 0.9800 .
C31 H31C 0.9800 .
C32 C34 1.537(15) .
C32 C33 1.551(14) .
C32 H32 1.0000 .
C33 H33A 0.9800 .
C33 H33B 0.9800 .
C33 H33C 0.9800 .
C34 H34A 0.9800 .
C34 H34B 0.9800 .
C34 H34C 0.9800 .
C35 C36 1.499(16) .
C35 C37 1.508(14) .
C35 H35 1.0000 .
C36 H36A 0.9800 .
C36 H36B 0.9800 .
C36 H36C 0.9800 .
C37 H37A 0.9800 .
C37 H37B 0.9800 .
C37 H37C 0.9800 .
C38 C39 1.528(13) .
C38 C40 1.540(12) .
C38 H38 1.0000 .
C39 H39A 0.9800 .
C39 H39B 0.9800 .
C39 H39C 0.9800 .
C40 H40A 0.9800 .
C40 H40B 0.9800 .
C40 H40C 0.9800 .
C41 C43 1.527(12) .
C41 C42 1.535(12) .
C41 H41 1.0000 .
C42 H42A 0.9800 .
C42 H42B 0.9800 .
C42 H42C 0.9800 .
C43 H43A 0.9800 .
C43 H43B 0.9800 .
C43 H43C 0.9800 .
C44 C46 1.529(12) .
C44 C45 1.531(12) .
C44 H44 1.0000 .
C45 H45A 0.9800 .
C45 H45B 0.9800 .
C45 H45C 0.9800 .
C46 H46A 0.9800 .
C46 H46B 0.9800 .
C46 H46C 0.9800 .
C47 C48 1.524(15) .
C47 C49 1.527(14) .
C47 H47 1.0000 .
C48 H48A 0.9800 .
C48 H48B 0.9800 .
C48 H48C 0.9800 .
C49 H49A 0.9800 .
C49 H49B 0.9800 .
C49 H49C 0.9800 .
C50 C51 1.520(16) .
C50 C52 1.530(16) .
C50 H50 1.0000 .
C51 H51A 0.9800 .
C51 H51B 0.9800 .
C51 H51C 0.9800 .
C52 H52A 0.9800 .
C52 H52B 0.9800 .
C52 H52C 0.9800 .
C53 C54 1.514(13) .
C53 C55 1.526(14) .
C53 H53 1.0000 .
C54 H54A 0.9800 .
C54 H54B 0.9800 .
C54 H54C 0.9800 .
C55 H55A 0.9800 .
C55 H55B 0.9800 .
C55 H55C 0.9800 .
C56 C58 1.490(17) .
C56 C57 1.522(18) .
C56 H56 1.0000 .
C57 H57A 0.9800 .
C57 H57B 0.9800 .
C57 H57C 0.9800 .
C58 H58A 0.9800 .
C58 H58B 0.9800 .
C58 H58C 0.9800 .
C59 C60 1.523(13) .
C59 C61 1.549(15) .
C59 H59 1.0000 .
C60 H60A 0.9800 .
C60 H60B 0.9800 .
C60 H60C 0.9800 .
C61 H61A 0.9800 .
C61 H61B 0.9800 .
C61 H61C 0.9800 .
C62 C64 1.536(13) .
C62 C63 1.559(16) .
C62 H62 1.0000 .
C63 H63A 0.9800 .
C63 H63B 0.9800 .
C63 H63C 0.9800 .
C64 H64A 0.9800 .
C64 H64B 0.9800 .
C64 H64C 0.9800 .
O70 C73 1.402(17) .
O70 C70 1.429(17) .
C70 C72 1.517(10) .
C70 C71 1.520(10) .
C70 H70 1.0000 .
C71 H71A 0.9800 .
C71 H71B 0.9800 .
C71 H71C 0.9800 .
C72 H72A 0.9800 .
C72 H72B 0.9800 .
C72 H72C 0.9800 .
C73 C75 1.509(10) .
C73 C74 1.510(10) .
C73 H73 1.0000 .
C74 H74A 0.9800 .
C74 H74B 0.9800 .
C74 H74C 0.9800 .
C75 H75A 0.9800 .
C75 H75B 0.9800 .
C75 H75C 0.9800 .
O80 C80 1.42(2) .
O80 C83 1.42(2) .
C80 C82 1.515(10) .
C80 C81 1.516(10) .
C80 H80 1.0000 .
C81 H81A 0.9800 .
C81 H81B 0.9800 .
C81 H81C 0.9800 .
C82 H82A 0.9800 .
C82 H82B 0.9800 .
C82 H82C 0.9800 .
C83 C84 1.512(10) .
C83 C85 1.514(10) .
C83 H83 1.0000 .
C84 H84A 0.9800 .
C84 H84B 0.9800 .
C84 H84C 0.9800 .
C85 H85A 0.9800 .
C85 H85B 0.9800 .
C85 H85C 0.9800 .
